data_7102919
loop_
_publ_author_name
'Ni, Chengbao'
'Ellis, Bobby D'
'Fettinger, James C'
'Long, Gary J'
'Power, Philip P'

_publ_section_title
;
 Univalent transition metal complexes of arenes stabilized by a bulky
 terphenyl ligand: differences in the stability of Cr(I), Mn(I) or
 Fe(I) complexes.
;
_journal_issue 8
_journal_name_full 'Chemical communications (Cambridge, England)'
_journal_page_first 1014
_journal_page_last 1016
_journal_paper_doi 10.1039/b715027j
_journal_year 2008
_chemical_formula_moiety 'C91 H130 Mn2, 4(C7 H8)'
_chemical_formula_sum 'C119 H162 Mn2'
_chemical_formula_weight 1687.32
_chemical_name_systematic
;
?
;
_space_group_IT_number 33
_symmetry_cell_setting orthorhombic
_symmetry_space_group_name_Hall 'P 2c -2n'
_symmetry_space_group_name_H-M 'P n a 21'
_atom_sites_solution_hydrogens geom
_atom_sites_solution_primary direct
_atom_sites_solution_secondary difmap
_audit_creation_method SHELXL-97
_cell_angle_alpha 90.00
_cell_angle_beta 90.00
_cell_angle_gamma 90.00
_cell_formula_units_Z 8
_cell_length_a 23.2481(11)
_cell_length_b 18.7415(9)
_cell_length_c 46.380(2)
_cell_measurement_reflns_used 7979
_cell_measurement_temperature 90(2)
_cell_measurement_theta_max 25.83
_cell_measurement_theta_min 2.93
_cell_volume 20208.1(17)
_computing_cell_refinement 'SAINT (7.23A) (Bruker, 2005)'
_computing_data_collection 'Apex2 (2.1-4) (Bruker, 2007)'
_computing_data_reduction 'SAINT (7.23A) (Bruker, 2005)'
_computing_molecular_graphics 'SHELXTL 5.1, XP (Sheldrick, 1994)'
_computing_publication_material SHELXL97
_computing_structure_refinement 'SHELXL-97 (Sheldrick, 1997)'
_computing_structure_solution 'SHELXS-97 (Sheldrick, 1990)'
_diffrn_ambient_temperature 90(2)
_diffrn_measured_fraction_theta_full 0.998
_diffrn_measured_fraction_theta_max 0.998
_diffrn_measurement_device_type 'Bruker SMART APEXII'
_diffrn_measurement_method '\w and \f'
_diffrn_radiation_monochromator graphite
_diffrn_radiation_source 'fine-focus sealed tube'
_diffrn_radiation_type MoK\a
_diffrn_radiation_wavelength 0.71073
_diffrn_reflns_av_R_equivalents 0.0866
_diffrn_reflns_av_sigmaI/netI 0.0717
_diffrn_reflns_limit_h_max 29
_diffrn_reflns_limit_h_min -29
_diffrn_reflns_limit_k_max 24
_diffrn_reflns_limit_k_min -24
_diffrn_reflns_limit_l_max 59
_diffrn_reflns_limit_l_min -59
_diffrn_reflns_number 169346
_diffrn_reflns_theta_full 27.11
_diffrn_reflns_theta_max 27.11
_diffrn_reflns_theta_min 2.81
_exptl_absorpt_coefficient_mu 0.297
_exptl_absorpt_correction_T_max 0.9348
_exptl_absorpt_correction_T_min 0.8803
_exptl_absorpt_correction_type multi-scan
_exptl_absorpt_process_details 'SADABS 2007/3 (Sheldrick, 2007)'
_exptl_crystal_colour Orange
_exptl_crystal_density_diffrn 1.109
_exptl_crystal_density_method 'not measured'
_exptl_crystal_description Block
_exptl_crystal_F_000 7408
_exptl_crystal_size_max 0.44
_exptl_crystal_size_mid 0.34
_exptl_crystal_size_min 0.23
_refine_diff_density_max 1.554
_refine_diff_density_min -0.621
_refine_diff_density_rms 0.058
_refine_ls_abs_structure_details 'Flack H D (1983), Acta Cryst. A39, 876-881'
_refine_ls_abs_structure_Flack 0.047(12)
_refine_ls_extinction_method none
_refine_ls_goodness_of_fit_ref 1.046
_refine_ls_hydrogen_treatment constr
_refine_ls_matrix_type full
_refine_ls_number_parameters 2210
_refine_ls_number_reflns 44483
_refine_ls_number_restraints 13
_refine_ls_restrained_S_all 1.049
_refine_ls_R_factor_all 0.0902
_refine_ls_R_factor_gt 0.0595
_refine_ls_shift/su_max 0.002
_refine_ls_shift/su_mean 0.000
_refine_ls_structure_factor_coef Fsqd
_refine_ls_weighting_details 'calc w=1/[\s^2^(Fo^2^)+(0.0785P)^2^+0.0000P] where P=(Fo^2^+2Fc^2^)/3'
_refine_ls_weighting_scheme calc
_refine_ls_wR_factor_gt 0.1374
_refine_ls_wR_factor_ref 0.1501
_reflns_number_gt 30606
_reflns_number_total 44483
_reflns_threshold_expression >2sigma(I)
_cod_data_source_file b715027j.txt
_cod_data_source_block jf1508affmi
_cod_depositor_comments
;
The following automatic conversions were performed:
'_symmetry_cell_setting' value 'Orthorhombic' changed to 'orthorhombic'
according to '/home/saulius/struct/CIF-dictionaries/cif_core.dic'
dictionary named 'cif_core.dic' version 2.4.1 from 2010-06-29.

Automatic conversion script
Id: cif_fix_enum 1527 2010-12-29 10:47:43Z saulius 
;
_cod_database_code 7102919

loop_
_symmetry_equiv_pos_as_xyz
'x, y, z'
'-x, -y, z+1/2'
'x+1/2, -y+1/2, z'
'-x+1/2, y+1/2, z+1/2'

loop_
_atom_site_label
_atom_site_type_symbol
_atom_site_fract_x
_atom_site_fract_y
_atom_site_fract_z
_atom_site_U_iso_or_equiv
_atom_site_adp_type
_atom_site_occupancy
_atom_site_symmetry_multiplicity
_atom_site_calc_flag
_atom_site_refinement_flags
_atom_site_disorder_assembly
_atom_site_disorder_group
Mn1 Mn 0.57656(2) 0.21884(3) 0.377919(12) 0.02098(13) Uani 1 1 d . . .
Mn2 Mn 0.58935(2) 0.02964(3) 0.375136(12) 0.02165(12) Uani 1 1 d . . .
C1 C 0.56540(13) 0.32936(17) 0.37866(7) 0.0153(7) Uani 1 1 d . . .
C2 C 0.52794(14) 0.36392(17) 0.35935(7) 0.0169(7) Uani 1 1 d . . .
C3 C 0.52205(14) 0.43850(17) 0.35862(7) 0.0179(7) Uani 1 1 d . . .
C4 C 0.55317(14) 0.47732(18) 0.37882(8) 0.0205(7) Uani 1 1 d . . .
H4 H 0.5488 0.5277 0.3791 0.025 Uiso 1 1 calc R . .
C5 C 0.59050(14) 0.44627(18) 0.39871(7) 0.0171(7) Uani 1 1 d . . .
C6 C 0.59637(14) 0.37181(17) 0.39815(7) 0.0148(7) Uani 1 1 d . . .
C7 C 0.48287(15) 0.47713(18) 0.33763(8) 0.0230(8) Uani 1 1 d . . .
H7 H 0.4655 0.4409 0.3244 0.028 Uiso 1 1 calc R . .
C8 C 0.43427(16) 0.5158(2) 0.35309(9) 0.0304(9) Uani 1 1 d . . .
H8A H 0.4143 0.4824 0.3659 0.046 Uiso 1 1 calc R . .
H8B H 0.4070 0.5346 0.3389 0.046 Uiso 1 1 calc R . .
H8C H 0.4501 0.5553 0.3644 0.046 Uiso 1 1 calc R . .
C9 C 0.51622(18) 0.5314(2) 0.31927(9) 0.0340(10) Uani 1 1 d . . .
H9A H 0.4898 0.5547 0.3058 0.051 Uiso 1 1 calc R . .
H9B H 0.5465 0.5067 0.3085 0.051 Uiso 1 1 calc R . .
H9C H 0.5336 0.5674 0.3319 0.051 Uiso 1 1 calc R . .
C10 C 0.62240(15) 0.49392(19) 0.42003(8) 0.0253(8) Uani 1 1 d . . .
H10 H 0.6496 0.4630 0.4311 0.030 Uiso 1 1 calc R . .
C11 C 0.58084(18) 0.5280(2) 0.44172(9) 0.0327(10) Uani 1 1 d . . .
H11A H 0.6026 0.5567 0.4556 0.049 Uiso 1 1 calc R . .
H11B H 0.5599 0.4904 0.4520 0.049 Uiso 1 1 calc R . .
H11C H 0.5535 0.5586 0.4314 0.049 Uiso 1 1 calc R . .
C12 C 0.65793(17) 0.5505(2) 0.40469(9) 0.0319(9) Uani 1 1 d . . .
H12A H 0.6328 0.5790 0.3922 0.048 Uiso 1 1 calc R . .
H12B H 0.6877 0.5274 0.3930 0.048 Uiso 1 1 calc R . .
H12C H 0.6762 0.5816 0.4190 0.048 Uiso 1 1 calc R . .
C13 C 0.49267(14) 0.31669(18) 0.33952(7) 0.0199(7) Uani 1 1 d . . .
C14 C 0.44117(15) 0.28683(19) 0.34930(8) 0.0222(8) Uani 1 1 d . . .
C15 C 0.41075(15) 0.23866(19) 0.33181(8) 0.0250(8) Uani 1 1 d . . .
H15 H 0.3764 0.2177 0.3390 0.030 Uiso 1 1 calc R . .
C16 C 0.42959(16) 0.22096(19) 0.30447(8) 0.0250(8) Uani 1 1 d . . .
C17 C 0.47990(15) 0.25255(19) 0.29452(8) 0.0242(8) Uani 1 1 d . . .
H17 H 0.4930 0.2411 0.2757 0.029 Uiso 1 1 calc R . .
C18 C 0.51190(15) 0.30016(19) 0.31101(8) 0.0225(8) Uani 1 1 d . . .
C19 C 0.41581(14) 0.30541(19) 0.37894(8) 0.0255(8) Uani 1 1 d . . .
H19 H 0.4421 0.3412 0.3880 0.031 Uiso 1 1 calc R . .
C20 C 0.4146(2) 0.2411(2) 0.39860(9) 0.0440(11) Uani 1 1 d . . .
H20A H 0.4035 0.2561 0.4181 0.066 Uiso 1 1 calc R . .
H20B H 0.4528 0.2192 0.3992 0.066 Uiso 1 1 calc R . .
H20C H 0.3866 0.2064 0.3913 0.066 Uiso 1 1 calc R . .
C21 C 0.35728(16) 0.3397(2) 0.37695(9) 0.0345(9) Uani 1 1 d . . .
H21A H 0.3301 0.3061 0.3682 0.052 Uiso 1 1 calc R . .
H21B H 0.3597 0.3828 0.3651 0.052 Uiso 1 1 calc R . .
H21C H 0.3439 0.3524 0.3963 0.052 Uiso 1 1 calc R . .
C22 C 0.39774(16) 0.1677(2) 0.28496(9) 0.0299(9) Uani 1 1 d . . .
H22 H 0.3932 0.1909 0.2657 0.036 Uiso 1 1 calc R . .
C23 C 0.43431(19) 0.1005(2) 0.28046(10) 0.0408(11) Uani 1 1 d . . .
H23A H 0.4700 0.1133 0.2704 0.061 Uiso 1 1 calc R . .
H23B H 0.4127 0.0660 0.2689 0.061 Uiso 1 1 calc R . .
H23C H 0.4436 0.0794 0.2992 0.061 Uiso 1 1 calc R . .
C24 C 0.33881(18) 0.1480(2) 0.29518(10) 0.0417(11) Uani 1 1 d . . .
H24A H 0.3417 0.1233 0.3137 0.063 Uiso 1 1 calc R . .
H24B H 0.3205 0.1165 0.2810 0.063 Uiso 1 1 calc R . .
H24C H 0.3156 0.1913 0.2975 0.063 Uiso 1 1 calc R . .
C25 C 0.56540(16) 0.3342(2) 0.29841(9) 0.0268(9) Uani 1 1 d . . .
H25 H 0.5804 0.3688 0.3130 0.032 Uiso 1 1 calc R . .
C26 C 0.61297(18) 0.2785(2) 0.29296(11) 0.0425(11) Uani 1 1 d . . .
H26A H 0.6188 0.2500 0.3104 0.064 Uiso 1 1 calc R . .
H26B H 0.6489 0.3029 0.2879 0.064 Uiso 1 1 calc R . .
H26C H 0.6014 0.2471 0.2771 0.064 Uiso 1 1 calc R . .
C27 C 0.55214(18) 0.3761(2) 0.27112(8) 0.0339(9) Uani 1 1 d . . .
H27A H 0.5428 0.3429 0.2555 0.051 Uiso 1 1 calc R . .
H27B H 0.5858 0.4046 0.2657 0.051 Uiso 1 1 calc R . .
H27C H 0.5193 0.4078 0.2746 0.051 Uiso 1 1 calc R . .
C28 C 0.63760(13) 0.33371(16) 0.41812(7) 0.0147(7) Uani 1 1 d . . .
C29 C 0.69467(14) 0.32093(17) 0.40882(7) 0.0191(7) Uani 1 1 d . . .
C30 C 0.73013(14) 0.27764(17) 0.42525(7) 0.0200(7) Uani 1 1 d . . .
H30 H 0.7681 0.2682 0.4187 0.024 Uiso 1 1 calc R . .
C31 C 0.71177(14) 0.24718(19) 0.45138(8) 0.0187(8) Uani 1 1 d . . .
C32 C 0.65711(14) 0.26464(18) 0.46091(8) 0.0217(8) Uani 1 1 d . . .
H32 H 0.6446 0.2468 0.4790 0.026 Uiso 1 1 calc R . .
C33 C 0.61944(14) 0.30757(17) 0.44494(7) 0.0162(7) Uani 1 1 d . . .
C34 C 0.71732(15) 0.35613(18) 0.38136(8) 0.0238(8) Uani 1 1 d . . .
H34 H 0.6878 0.3916 0.3750 0.029 Uiso 1 1 calc R . .
C35 C 0.7253(2) 0.3033(2) 0.35692(9) 0.0417(11) Uani 1 1 d . . .
H35A H 0.7543 0.2679 0.3624 0.063 Uiso 1 1 calc R . .
H35B H 0.7381 0.3287 0.3396 0.063 Uiso 1 1 calc R . .
H35C H 0.6887 0.2792 0.3530 0.063 Uiso 1 1 calc R . .
C36 C 0.77315(17) 0.3974(2) 0.38740(10) 0.0404(11) Uani 1 1 d . . .
H36A H 0.8026 0.3644 0.3945 0.061 Uiso 1 1 calc R . .
H36B H 0.7658 0.4342 0.4020 0.061 Uiso 1 1 calc R . .
H36C H 0.7866 0.4200 0.3696 0.061 Uiso 1 1 calc R . .
C37 C 0.75068(15) 0.19757(19) 0.46879(8) 0.0221(8) Uani 1 1 d . . .
H37 H 0.7327 0.1911 0.4882 0.027 Uiso 1 1 calc R . .
C38 C 0.75434(19) 0.12427(19) 0.45469(10) 0.0375(11) Uani 1 1 d . . .
H38A H 0.7161 0.1023 0.4544 0.056 Uiso 1 1 calc R . .
H38B H 0.7808 0.0940 0.4657 0.056 Uiso 1 1 calc R . .
H38C H 0.7685 0.1294 0.4349 0.056 Uiso 1 1 calc R . .
C39 C 0.81051(15) 0.2288(2) 0.47343(8) 0.0304(9) Uani 1 1 d . . .
H39A H 0.8313 0.2296 0.4551 0.046 Uiso 1 1 calc R . .
H39B H 0.8316 0.1993 0.4873 0.046 Uiso 1 1 calc R . .
H39C H 0.8071 0.2775 0.4809 0.046 Uiso 1 1 calc R . .
C40 C 0.56120(15) 0.32668(19) 0.45802(8) 0.0226(8) Uani 1 1 d . . .
H40 H 0.5425 0.3629 0.4453 0.027 Uiso 1 1 calc R . .
C41 C 0.52182(16) 0.2628(2) 0.45989(10) 0.0350(10) Uani 1 1 d . . .
H41A H 0.5385 0.2273 0.4730 0.052 Uiso 1 1 calc R . .
H41B H 0.5172 0.2418 0.4407 0.052 Uiso 1 1 calc R . .
H41C H 0.4842 0.2778 0.4672 0.052 Uiso 1 1 calc R . .
C42 C 0.56882(16) 0.3602(2) 0.48808(9) 0.0303(9) Uani 1 1 d . . .
H42A H 0.5318 0.3786 0.4949 0.045 Uiso 1 1 calc R . .
H42B H 0.5966 0.3993 0.4870 0.045 Uiso 1 1 calc R . .
H42C H 0.5829 0.3239 0.5016 0.045 Uiso 1 1 calc R . .
C43 C 0.59061(13) -0.08182(17) 0.37465(8) 0.0181(7) Uani 1 1 d . . .
C44 C 0.63178(14) -0.11885(17) 0.35745(7) 0.0186(7) Uani 1 1 d . . .
C45 C 0.63470(15) -0.19325(19) 0.35729(8) 0.0243(8) Uani 1 1 d . . .
C46 C 0.59474(16) -0.23027(18) 0.37350(9) 0.0278(8) Uani 1 1 d . . .
H46 H 0.5961 -0.2809 0.3733 0.033 Uiso 1 1 calc R . .
C47 C 0.55287(14) -0.19743(17) 0.39003(8) 0.0202(8) Uani 1 1 d . . .
C48 C 0.55170(14) -0.12210(17) 0.39079(7) 0.0178(7) Uani 1 1 d . . .
C49 C 0.67927(16) -0.23383(19) 0.34003(9) 0.0316(9) Uani 1 1 d . . .
H49 H 0.7049 -0.1981 0.3304 0.038 Uiso 1 1 calc R . .
C50 C 0.71664(18) -0.2803(2) 0.35943(11) 0.0429(11) Uani 1 1 d . . .
H50A H 0.7300 -0.2521 0.3759 0.064 Uiso 1 1 calc R . .
H50B H 0.7499 -0.2977 0.3485 0.064 Uiso 1 1 calc R . .
H50C H 0.6941 -0.3210 0.3664 0.064 Uiso 1 1 calc R . .
C51 C 0.6509(2) -0.2796(2) 0.31610(11) 0.0467(12) Uani 1 1 d . . .
H51A H 0.6253 -0.3150 0.3249 0.070 Uiso 1 1 calc R . .
H51B H 0.6808 -0.3041 0.3050 0.070 Uiso 1 1 calc R . .
H51C H 0.6286 -0.2487 0.3032 0.070 Uiso 1 1 calc R . .
C52 C 0.51079(15) -0.24343(18) 0.40765(8) 0.0252(8) Uani 1 1 d . . .
H52 H 0.4817 -0.2108 0.4165 0.030 Uiso 1 1 calc R . .
C53 C 0.54219(18) -0.2812(2) 0.43207(10) 0.0397(10) Uani 1 1 d . . .
H53A H 0.5150 -0.3113 0.4427 0.060 Uiso 1 1 calc R . .
H53B H 0.5588 -0.2457 0.4451 0.060 Uiso 1 1 calc R . .
H53C H 0.5730 -0.3110 0.4241 0.060 Uiso 1 1 calc R . .
C54 C 0.47847(19) -0.2968(2) 0.38860(9) 0.0400(11) Uani 1 1 d . . .
H54A H 0.5057 -0.3314 0.3806 0.060 Uiso 1 1 calc R . .
H54B H 0.4595 -0.2712 0.3728 0.060 Uiso 1 1 calc R . .
H54C H 0.4495 -0.3218 0.4002 0.060 Uiso 1 1 calc R . .
C55 C 0.67159(14) -0.07270(18) 0.33981(8) 0.0207(7) Uani 1 1 d . . .
C56 C 0.72372(15) -0.04767(18) 0.35099(8) 0.0211(8) Uani 1 1 d . . .
C57 C 0.75685(15) 0.0002(2) 0.33483(8) 0.0260(8) Uani 1 1 d . . .
H57 H 0.7917 0.0177 0.3428 0.031 Uiso 1 1 calc R . .
C58 C 0.74050(17) 0.0229(2) 0.30756(8) 0.0280(9) Uani 1 1 d . . .
C59 C 0.68968(17) -0.0041(2) 0.29669(8) 0.0302(9) Uani 1 1 d . . .
H59 H 0.6779 0.0105 0.2780 0.036 Uiso 1 1 calc R . .
C60 C 0.65514(16) -0.05123(19) 0.31159(8) 0.0244(8) Uani 1 1 d . . .
C61 C 0.74649(15) -0.07317(19) 0.38007(8) 0.0246(8) Uani 1 1 d . . .
H61 H 0.7165 -0.1050 0.3887 0.030 Uiso 1 1 calc R . .
C62 C 0.75706(18) -0.0130(2) 0.40134(9) 0.0348(10) Uani 1 1 d . . .
H62A H 0.7693 -0.0329 0.4199 0.052 Uiso 1 1 calc R . .
H62B H 0.7215 0.0143 0.4040 0.052 Uiso 1 1 calc R . .
H62C H 0.7872 0.0186 0.3939 0.052 Uiso 1 1 calc R . .
C63 C 0.80129(16) -0.1180(2) 0.37634(10) 0.0359(10) Uani 1 1 d . . .
H63A H 0.8327 -0.0874 0.3696 0.054 Uiso 1 1 calc R . .
H63B H 0.7943 -0.1559 0.3622 0.054 Uiso 1 1 calc R . .
H63C H 0.8119 -0.1394 0.3949 0.054 Uiso 1 1 calc R . .
C64 C 0.77512(18) 0.0770(2) 0.28979(9) 0.0365(10) Uani 1 1 d . . .
H64 H 0.7755 0.0592 0.2695 0.044 Uiso 1 1 calc R . .
C65 C 0.7457(3) 0.1480(3) 0.28945(14) 0.084(2) Uani 1 1 d . . .
H65A H 0.7058 0.1420 0.2831 0.126 Uiso 1 1 calc R . .
H65B H 0.7658 0.1800 0.2761 0.126 Uiso 1 1 calc R . .
H65C H 0.7462 0.1685 0.3089 0.126 Uiso 1 1 calc R . .
C66 C 0.8373(2) 0.0833(3) 0.29930(11) 0.076(2) Uani 1 1 d . . .
H66A H 0.8389 0.1031 0.3188 0.114 Uiso 1 1 calc R . .
H66B H 0.8581 0.1148 0.2860 0.114 Uiso 1 1 calc R . .
H66C H 0.8553 0.0359 0.2992 0.114 Uiso 1 1 calc R . .
C67 C 0.60017(18) -0.0809(2) 0.29780(9) 0.0342(10) Uani 1 1 d . . .
H67 H 0.5854 -0.1201 0.3105 0.041 Uiso 1 1 calc R . .
C68 C 0.55337(19) -0.0232(2) 0.29586(10) 0.0429(11) Uani 1 1 d . . .
H68A H 0.5646 0.0127 0.2816 0.064 Uiso 1 1 calc R . .
H68B H 0.5487 -0.0003 0.3147 0.064 Uiso 1 1 calc R . .
H68C H 0.5169 -0.0452 0.2901 0.064 Uiso 1 1 calc R . .
C69 C 0.6126(2) -0.1126(2) 0.26825(10) 0.0486(12) Uani 1 1 d . . .
H69A H 0.6195 -0.0741 0.2544 0.073 Uiso 1 1 calc R . .
H69B H 0.5795 -0.1411 0.2619 0.073 Uiso 1 1 calc R . .
H69C H 0.6467 -0.1432 0.2694 0.073 Uiso 1 1 calc R . .
C70 C 0.50907(14) -0.08219(17) 0.40946(8) 0.0197(7) Uani 1 1 d . . .
C71 C 0.45536(14) -0.05991(17) 0.39876(7) 0.0186(7) Uani 1 1 d . . .
C72 C 0.42011(15) -0.01767(18) 0.41572(8) 0.0211(8) Uani 1 1 d . . .
H72 H 0.3842 -0.0025 0.4081 0.025 Uiso 1 1 calc R . .
C73 C 0.43509(14) 0.00334(18) 0.44340(8) 0.0201(8) Uani 1 1 d . . .
C74 C 0.48771(14) -0.02105(17) 0.45439(8) 0.0185(7) Uani 1 1 d . . .
H74 H 0.4984 -0.0084 0.4735 0.022 Uiso 1 1 calc R . .
C75 C 0.52503(14) -0.06362(17) 0.43793(7) 0.0175(7) Uani 1 1 d . . .
C76 C 0.43404(15) -0.0845(2) 0.36906(8) 0.0249(9) Uani 1 1 d . . .
H76 H 0.4651 -0.1139 0.3600 0.030 Uiso 1 1 calc R . .
C77 C 0.42151(17) -0.0217(2) 0.34912(9) 0.0331(10) Uani 1 1 d . . .
H77A H 0.4104 -0.0396 0.3301 0.050 Uiso 1 1 calc R . .
H77B H 0.4560 0.0080 0.3473 0.050 Uiso 1 1 calc R . .
H77C H 0.3900 0.0068 0.3571 0.050 Uiso 1 1 calc R . .
C78 C 0.38016(17) -0.1317(2) 0.37203(9) 0.0366(10) Uani 1 1 d . . .
H78A H 0.3890 -0.1728 0.3843 0.055 Uiso 1 1 calc R . .
H78B H 0.3682 -0.1483 0.3529 0.055 Uiso 1 1 calc R . .
H78C H 0.3490 -0.1039 0.3808 0.055 Uiso 1 1 calc R . .
C79 C 0.39605(15) 0.04962(19) 0.46214(8) 0.0225(8) Uani 1 1 d . . .
H79 H 0.3588 0.0562 0.4517 0.027 Uiso 1 1 calc R . .
C80 C 0.42312(18) 0.12391(19) 0.46660(10) 0.0345(10) Uani 1 1 d . . .
H80A H 0.4594 0.1190 0.4772 0.052 Uiso 1 1 calc R . .
H80B H 0.3966 0.1540 0.4777 0.052 Uiso 1 1 calc R . .
H80C H 0.4305 0.1460 0.4478 0.052 Uiso 1 1 calc R . .
C81 C 0.38306(16) 0.01563(19) 0.49097(8) 0.0283(8) Uani 1 1 d . . .
H81A H 0.4187 0.0110 0.5021 0.042 Uiso 1 1 calc R . .
H81B H 0.3662 -0.0317 0.4879 0.042 Uiso 1 1 calc R . .
H81C H 0.3558 0.0456 0.5016 0.042 Uiso 1 1 calc R . .
C82 C 0.58103(15) -0.0889(2) 0.45103(8) 0.0230(8) Uani 1 1 d . . .
H82 H 0.5973 -0.1266 0.4382 0.028 Uiso 1 1 calc R . .
C83 C 0.62469(17) -0.0295(2) 0.45325(10) 0.0385(10) Uani 1 1 d . . .
H83A H 0.6390 -0.0177 0.4340 0.058 Uiso 1 1 calc R . .
H83B H 0.6568 -0.0450 0.4654 0.058 Uiso 1 1 calc R . .
H83C H 0.6066 0.0127 0.4618 0.058 Uiso 1 1 calc R . .
C84 C 0.5709(2) -0.1225(2) 0.48112(10) 0.0450(13) Uani 1 1 d . . .
H84A H 0.5597 -0.0852 0.4948 0.067 Uiso 1 1 calc R . .
H84B H 0.6064 -0.1455 0.4877 0.067 Uiso 1 1 calc R . .
H84C H 0.5402 -0.1582 0.4798 0.067 Uiso 1 1 calc R . .
C91 C 0.64375(9) 0.13049(14) 0.37844(9) 0.0492(12) Uani 1 1 d GU . .
H91 H 0.6844 0.1347 0.3798 0.059 Uiso 0.83 1 calc PR . .
C92 C 0.61737(15) 0.12992(14) 0.35155(7) 0.068(2) Uani 1 1 d G . .
H92 H 0.6400 0.1337 0.3346 0.082 Uiso 0.83 1 calc PR . .
C93 C 0.55792(16) 0.12378(14) 0.34952(7) 0.0528(14) Uani 1 1 d G . .
H93 H 0.5399 0.1234 0.3311 0.063 Uiso 0.83 1 calc PR . .
C94 C 0.52486(10) 0.11820(14) 0.37439(9) 0.0510(14) Uani 1 1 d G . .
H94 H 0.4842 0.1140 0.3730 0.061 Uiso 0.83 1 calc PR . .
C95 C 0.55124(14) 0.11877(14) 0.40128(7) 0.0567(16) Uani 1 1 d G . .
H95 H 0.5286 0.1150 0.4183 0.068 Uiso 0.83 1 calc PR . .
C96 C 0.61069(14) 0.12491(15) 0.40331(6) 0.0474(12) Uani 1 1 d GU . .
H96 H 0.6287 0.1253 0.4217 0.057 Uiso 0.83 1 calc PR . .
Mn3 Mn 0.58595(2) 0.77922(3) 0.622763(11) 0.01916(12) Uani 1 1 d . . .
Mn4 Mn 0.57398(2) 0.96892(3) 0.625101(12) 0.02041(12) Uani 1 1 d . . .
C101 C 0.59572(13) 0.66914(16) 0.62194(8) 0.0150(7) Uani 1 1 d . . .
C102 C 0.56437(14) 0.62576(17) 0.60222(7) 0.0163(7) Uani 1 1 d . . .
C103 C 0.57000(14) 0.55085(17) 0.60199(8) 0.0171(7) Uani 1 1 d . . .
C104 C 0.60634(14) 0.52019(16) 0.62200(8) 0.0196(7) Uani 1 1 d . . .
H104 H 0.6099 0.4697 0.6221 0.024 Uiso 1 1 calc R . .
C105 C 0.63817(14) 0.55906(17) 0.64213(7) 0.0177(7) Uani 1 1 d . . .
C106 C 0.63284(14) 0.63390(17) 0.64137(7) 0.0176(7) Uani 1 1 d . . .
C107 C 0.53682(15) 0.50484(17) 0.58119(8) 0.0212(8) Uani 1 1 d . . .
H107 H 0.5084 0.5360 0.5710 0.025 Uiso 1 1 calc R . .
C108 C 0.50300(16) 0.44605(19) 0.59697(9) 0.0305(9) Uani 1 1 d . . .
H10A H 0.5299 0.4105 0.6046 0.046 Uiso 1 1 calc R . .
H10B H 0.4764 0.4230 0.5835 0.046 Uiso 1 1 calc R . .
H10C H 0.4811 0.4672 0.6129 0.046 Uiso 1 1 calc R . .
C109 C 0.57647(18) 0.4722(2) 0.55848(9) 0.0326(10) Uani 1 1 d . . .
H10D H 0.5967 0.5104 0.5482 0.049 Uiso 1 1 calc R . .
H10E H 0.5536 0.4443 0.5448 0.049 Uiso 1 1 calc R . .
H10F H 0.6046 0.4410 0.5679 0.049 Uiso 1 1 calc R . .
C110 C 0.67557(15) 0.51942(18) 0.66365(8) 0.0237(8) Uani 1 1 d . . .
H110 H 0.6951 0.5559 0.6760 0.028 Uiso 1 1 calc R . .
C111 C 0.72290(16) 0.4755(2) 0.64860(9) 0.0296(9) Uani 1 1 d . . .
H11D H 0.7051 0.4379 0.6369 0.044 Uiso 1 1 calc R . .
H11E H 0.7479 0.4537 0.6632 0.044 Uiso 1 1 calc R . .
H11F H 0.7458 0.5068 0.6362 0.044 Uiso 1 1 calc R . .
C112 C 0.64122(18) 0.4710(2) 0.68353(9) 0.0360(10) Uani 1 1 d . . .
H11G H 0.6106 0.4987 0.6928 0.054 Uiso 1 1 calc R . .
H11H H 0.6667 0.4511 0.6983 0.054 Uiso 1 1 calc R . .
H11I H 0.6242 0.4322 0.6723 0.054 Uiso 1 1 calc R . .
C113 C 0.52330(14) 0.66428(16) 0.58238(7) 0.0157(7) Uani 1 1 d . . .
C114 C 0.54165(14) 0.69174(18) 0.55540(7) 0.0183(7) Uani 1 1 d . . .
C115 C 0.50501(14) 0.73517(17) 0.53977(7) 0.0167(7) Uani 1 1 d . . .
H115 H 0.5180 0.7545 0.5220 0.020 Uiso 1 1 calc R . .
C116 C 0.44975(14) 0.75155(18) 0.54920(7) 0.0185(7) Uani 1 1 d . . .
C117 C 0.43105(14) 0.72116(17) 0.57474(7) 0.0176(7) Uani 1 1 d . . .
H117 H 0.3929 0.7302 0.5810 0.021 Uiso 1 1 calc R . .
C118 C 0.46647(14) 0.67763(16) 0.59153(7) 0.0159(7) Uani 1 1 d . . .
C119 C 0.59987(15) 0.67161(19) 0.54275(7) 0.0190(8) Uani 1 1 d . . .
H119 H 0.6166 0.6334 0.5552 0.023 Uiso 1 1 calc R . .
C120 C 0.64179(16) 0.7351(2) 0.54327(9) 0.0288(9) Uani 1 1 d . . .
H12D H 0.6248 0.7754 0.5328 0.043 Uiso 1 1 calc R . .
H12E H 0.6780 0.7213 0.5340 0.043 Uiso 1 1 calc R . .
H12F H 0.6492 0.7491 0.5633 0.043 Uiso 1 1 calc R . .
C121 C 0.59477(16) 0.6413(2) 0.51224(8) 0.0299(9) Uani 1 1 d . . .
H12G H 0.5680 0.6009 0.5123 0.045 Uiso 1 1 calc R . .
H12H H 0.6326 0.6251 0.5057 0.045 Uiso 1 1 calc R . .
H12I H 0.5804 0.6784 0.4992 0.045 Uiso 1 1 calc R . .
C122 C 0.41118(15) 0.80134(19) 0.53185(8) 0.0225(8) Uani 1 1 d . . .
H122 H 0.4302 0.8097 0.5128 0.027 Uiso 1 1 calc R . .
C123 C 0.40565(19) 0.87416(19) 0.54698(9) 0.0326(10) Uani 1 1 d . . .
H12J H 0.3819 0.9061 0.5352 0.049 Uiso 1 1 calc R . .
H12K H 0.4439 0.8951 0.5495 0.049 Uiso 1 1 calc R . .
H12L H 0.3876 0.8677 0.5659 0.049 Uiso 1 1 calc R . .
C124 C 0.35262(15) 0.7691(2) 0.52599(8) 0.0294(9) Uani 1 1 d . . .
H12M H 0.3573 0.7204 0.5187 0.044 Uiso 1 1 calc R . .
H12N H 0.3324 0.7980 0.5116 0.044 Uiso 1 1 calc R . .
H12O H 0.3302 0.7681 0.5439 0.044 Uiso 1 1 calc R . .
C125 C 0.44221(14) 0.64305(18) 0.61879(7) 0.0204(8) Uani 1 1 d . . .
H125 H 0.4731 0.6124 0.6273 0.025 Uiso 1 1 calc R . .
C126 C 0.42558(17) 0.6986(2) 0.64124(8) 0.0308(9) Uani 1 1 d . . .
H12P H 0.4592 0.7280 0.6459 0.046 Uiso 1 1 calc R . .
H12Q H 0.4119 0.6745 0.6587 0.046 Uiso 1 1 calc R . .
H12R H 0.3949 0.7290 0.6335 0.046 Uiso 1 1 calc R . .
C127 C 0.39086(16) 0.5945(2) 0.61148(9) 0.0298(9) Uani 1 1 d . . .
H12S H 0.3586 0.6237 0.6047 0.045 Uiso 1 1 calc R . .
H12T H 0.3792 0.5681 0.6287 0.045 Uiso 1 1 calc R . .
H12U H 0.4020 0.5608 0.5963 0.045 Uiso 1 1 calc R . .
C128 C 0.66655(13) 0.68108(17) 0.66182(7) 0.0157(7) Uani 1 1 d . . .
C129 C 0.64538(15) 0.6974(2) 0.68928(7) 0.0228(8) Uani 1 1 d . . .
C130 C 0.67635(16) 0.7452(2) 0.70651(8) 0.0278(8) Uani 1 1 d . . .
H130 H 0.6619 0.7564 0.7251 0.033 Uiso 1 1 calc R . .
C131 C 0.72734(16) 0.77688(19) 0.69754(8) 0.0229(8) Uani 1 1 d . . .
C132 C 0.74823(15) 0.75812(18) 0.67037(8) 0.0228(8) Uani 1 1 d . . .
H132 H 0.7833 0.7786 0.6639 0.027 Uiso 1 1 calc R . .
C133 C 0.71936(14) 0.71023(18) 0.65241(7) 0.0185(7) Uani 1 1 d . . .
C134 C 0.59013(16) 0.6647(2) 0.70073(8) 0.0277(9) Uani 1 1 d . . .
H134 H 0.5775 0.6269 0.6869 0.033 Uiso 1 1 calc R . .
C135 C 0.54237(16) 0.7198(2) 0.70289(9) 0.0330(9) Uani 1 1 d . . .
H13A H 0.5078 0.6974 0.7109 0.049 Uiso 1 1 calc R . .
H13B H 0.5337 0.7386 0.6836 0.049 Uiso 1 1 calc R . .
H13C H 0.5547 0.7589 0.7155 0.049 Uiso 1 1 calc R . .
C136 C 0.59952(18) 0.6297(2) 0.73008(9) 0.0351(10) Uani 1 1 d . . .
H13D H 0.6301 0.5940 0.7286 0.053 Uiso 1 1 calc R . .
H13E H 0.5638 0.6066 0.7363 0.053 Uiso 1 1 calc R . .
H13F H 0.6106 0.6662 0.7442 0.053 Uiso 1 1 calc R . .
C137 C 0.75627(17) 0.8307(2) 0.71699(9) 0.0310(9) Uani 1 1 d . . .
H137 H 0.7565 0.8095 0.7368 0.037 Uiso 1 1 calc R . .
C138 C 0.8175(2) 0.8476(3) 0.70971(13) 0.079(2) Uani 1 1 d . . .
H13G H 0.8396 0.8032 0.7083 0.118 Uiso 1 1 calc R . .
H13H H 0.8341 0.8777 0.7249 0.118 Uiso 1 1 calc R . .
H13I H 0.8191 0.8730 0.6913 0.118 Uiso 1 1 calc R . .
C139 C 0.7195(2) 0.8974(3) 0.71862(12) 0.0607(15) Uani 1 1 d . . .
H13J H 0.7340 0.9285 0.7340 0.091 Uiso 1 1 calc R . .
H13K H 0.6796 0.8840 0.7228 0.091 Uiso 1 1 calc R . .
H13L H 0.7211 0.9226 0.7001 0.091 Uiso 1 1 calc R . .
C140 C 0.74548(14) 0.69015(17) 0.62382(8) 0.0211(7) Uani 1 1 d . . .
H140 H 0.7182 0.6572 0.6138 0.025 Uiso 1 1 calc R . .
C141 C 0.80265(15) 0.6505(2) 0.62790(9) 0.0295(9) Uani 1 1 d . . .
H14A H 0.8194 0.6397 0.6090 0.044 Uiso 1 1 calc R . .
H14B H 0.7958 0.6059 0.6384 0.044 Uiso 1 1 calc R . .
H14C H 0.8293 0.6805 0.6389 0.044 Uiso 1 1 calc R . .
C142 C 0.75500(16) 0.7550(2) 0.60425(8) 0.0301(9) Uani 1 1 d . . .
H14D H 0.7178 0.7770 0.5997 0.045 Uiso 1 1 calc R . .
H14E H 0.7737 0.7397 0.5864 0.045 Uiso 1 1 calc R . .
H14F H 0.7795 0.7898 0.6142 0.045 Uiso 1 1 calc R . .
C143 C 0.57139(14) 1.08014(17) 0.62505(8) 0.0184(7) Uani 1 1 d . . .
C144 C 0.53035(14) 1.11756(17) 0.64105(7) 0.0178(7) Uani 1 1 d . . .
C145 C 0.52654(15) 1.19310(18) 0.64044(8) 0.0211(8) Uani 1 1 d . . .
C146 C 0.56596(14) 1.22910(18) 0.62359(8) 0.0226(7) Uani 1 1 d . . .
H146 H 0.5641 1.2797 0.6231 0.027 Uiso 1 1 calc R . .
C147 C 0.60867(15) 1.19538(18) 0.60707(8) 0.0218(8) Uani 1 1 d . . .
C148 C 0.61059(13) 1.12049(18) 0.60773(7) 0.0185(7) Uani 1 1 d . . .
C149 C 0.48133(16) 1.23457(18) 0.65738(8) 0.0266(8) Uani 1 1 d . . .
H149 H 0.4565 1.1992 0.6677 0.032 Uiso 1 1 calc R . .
C150 C 0.50884(18) 1.2833(2) 0.68020(10) 0.0386(11) Uani 1 1 d . . .
H15A H 0.5353 1.2553 0.6922 0.058 Uiso 1 1 calc R . .
H15B H 0.4787 1.3039 0.6924 0.058 Uiso 1 1 calc R . .
H15C H 0.5301 1.3217 0.6706 0.058 Uiso 1 1 calc R . .
C151 C 0.44255(17) 1.2787(2) 0.63746(9) 0.0346(10) Uani 1 1 d . . .
H15D H 0.4649 1.3177 0.6289 0.052 Uiso 1 1 calc R . .
H15E H 0.4105 1.2985 0.6486 0.052 Uiso 1 1 calc R . .
H15F H 0.4275 1.2480 0.6221 0.052 Uiso 1 1 calc R . .
C152 C 0.64755(15) 1.24019(18) 0.58850(8) 0.0265(8) Uani 1 1 d . . .
H152 H 0.6760 1.2074 0.5792 0.032 Uiso 1 1 calc R . .
C153 C 0.68152(19) 1.2953(2) 0.60597(10) 0.0438(11) Uani 1 1 d . . .
H15G H 0.7083 1.3205 0.5932 0.066 Uiso 1 1 calc R . .
H15H H 0.7032 1.2711 0.6212 0.066 Uiso 1 1 calc R . .
H15I H 0.6548 1.3296 0.6146 0.066 Uiso 1 1 calc R . .
C154 C 0.61440(18) 1.2780(2) 0.56421(9) 0.0355(10) Uani 1 1 d . . .
H15J H 0.5936 1.2425 0.5527 0.053 Uiso 1 1 calc R . .
H15K H 0.6415 1.3038 0.5518 0.053 Uiso 1 1 calc R . .
H15L H 0.5869 1.3118 0.5726 0.053 Uiso 1 1 calc R . .
C155 C 0.49010(14) 1.07281(17) 0.65962(8) 0.0200(8) Uani 1 1 d . . .
C156 C 0.50676(14) 1.05452(19) 0.68777(8) 0.0214(8) Uani 1 1 d . . .
C157 C 0.47215(15) 1.0085(2) 0.70364(8) 0.0263(8) Uani 1 1 d . . .
H157 H 0.4837 0.9960 0.7226 0.032 Uiso 1 1 calc R . .
C158 C 0.42123(16) 0.9801(2) 0.69282(9) 0.0302(9) Uani 1 1 d . . .
C159 C 0.40468(16) 1.0013(2) 0.66529(8) 0.0272(8) Uani 1 1 d . . .
H159 H 0.3696 0.9835 0.6577 0.033 Uiso 1 1 calc R . .
C160 C 0.43768(15) 1.04789(19) 0.64827(8) 0.0226(8) Uani 1 1 d . . .
C161 C 0.56009(16) 1.0856(2) 0.70204(9) 0.0268(9) Uani 1 1 d . . .
H161 H 0.5753 1.1237 0.6890 0.032 Uiso 1 1 calc R . .
C162 C 0.60694(16) 1.0305(2) 0.70557(9) 0.0328(9) Uani 1 1 d . . .
H16A H 0.5918 0.9894 0.7162 0.049 Uiso 1 1 calc R . .
H16B H 0.6392 1.0514 0.7163 0.049 Uiso 1 1 calc R . .
H16C H 0.6202 1.0149 0.6865 0.049 Uiso 1 1 calc R . .
C163 C 0.54644(19) 1.1209(2) 0.73137(8) 0.0389(10) Uani 1 1 d . . .
H16D H 0.5346 1.0842 0.7452 0.058 Uiso 1 1 calc R . .
H16E H 0.5152 1.1555 0.7289 0.058 Uiso 1 1 calc R . .
H16F H 0.5808 1.1454 0.7386 0.058 Uiso 1 1 calc R . .
C164 C 0.38606(19) 0.9287(2) 0.71108(11) 0.0447(11) Uani 1 1 d . . .
H164 H 0.3965 0.9398 0.7315 0.054 Uiso 1 1 calc R . .
C165 C 0.4051(2) 0.8520(3) 0.70617(13) 0.0671(16) Uani 1 1 d . . .
H16G H 0.3838 0.8203 0.7191 0.101 Uiso 1 1 calc R . .
H16H H 0.4464 0.8478 0.7101 0.101 Uiso 1 1 calc R . .
H16I H 0.3975 0.8385 0.6861 0.101 Uiso 1 1 calc R . .
C166 C 0.32235(17) 0.9388(2) 0.70927(9) 0.0416(11) Uani 1 1 d . . .
H16J H 0.3129 0.9888 0.7132 0.062 Uiso 1 1 calc R . .
H16K H 0.3034 0.9082 0.7236 0.062 Uiso 1 1 calc R . .
H16L H 0.3090 0.9259 0.6899 0.062 Uiso 1 1 calc R . .
C167 C 0.41583(16) 1.0717(2) 0.61917(8) 0.0276(9) Uani 1 1 d . . .
H167 H 0.4451 1.1046 0.6106 0.033 Uiso 1 1 calc R . .
C168 C 0.40753(19) 1.0096(2) 0.59845(9) 0.0389(11) Uani 1 1 d . . .
H16M H 0.4443 0.9851 0.5956 0.058 Uiso 1 1 calc R . .
H16N H 0.3935 1.0276 0.5799 0.058 Uiso 1 1 calc R . .
H16O H 0.3794 0.9762 0.6065 0.058 Uiso 1 1 calc R . .
C169 C 0.35885(17) 1.1129(2) 0.62190(11) 0.0413(11) Uani 1 1 d . . .
H16P H 0.3465 1.1291 0.6028 0.062 Uiso 1 1 calc R . .
H16Q H 0.3644 1.1543 0.6345 0.062 Uiso 1 1 calc R . .
H16R H 0.3294 1.0816 0.6301 0.062 Uiso 1 1 calc R . .
C170 C 0.65307(14) 1.07929(16) 0.58984(7) 0.0165(7) Uani 1 1 d . . .
C171 C 0.63792(14) 1.05835(17) 0.56155(7) 0.0182(7) Uani 1 1 d . . .
C172 C 0.67507(15) 1.01541(17) 0.54601(7) 0.0196(7) Uani 1 1 d . . .
H172 H 0.6641 1.0008 0.5272 0.023 Uiso 1 1 calc R . .
C173 C 0.72736(14) 0.99282(18) 0.55664(7) 0.0186(7) Uani 1 1 d . . .
C174 C 0.74292(14) 1.01496(17) 0.58387(8) 0.0201(8) Uani 1 1 d . . .
H174 H 0.7789 1.0001 0.5915 0.024 Uiso 1 1 calc R . .
C175 C 0.70708(14) 1.05916(18) 0.60099(8) 0.0196(7) Uani 1 1 d . . .
C176 C 0.58161(14) 1.0836(2) 0.54749(8) 0.0214(8) Uani 1 1 d . . .
H176 H 0.5650 1.1217 0.5601 0.026 Uiso 1 1 calc R . .
C177 C 0.53783(17) 1.0233(2) 0.54590(10) 0.0406(11) Uani 1 1 d . . .
H17A H 0.5019 1.0413 0.5376 0.061 Uiso 1 1 calc R . .
H17B H 0.5305 1.0048 0.5653 0.061 Uiso 1 1 calc R . .
H17C H 0.5529 0.9849 0.5337 0.061 Uiso 1 1 calc R . .
C178 C 0.5928(2) 1.1166(3) 0.51795(9) 0.0441(12) Uani 1 1 d . . .
H17D H 0.6216 1.1545 0.5198 0.066 Uiso 1 1 calc R . .
H17E H 0.5569 1.1367 0.5104 0.066 Uiso 1 1 calc R . .
H17F H 0.6070 1.0798 0.5047 0.066 Uiso 1 1 calc R . .
C179 C 0.76683(15) 0.94591(19) 0.53855(8) 0.0221(8) Uani 1 1 d . . .
H179 H 0.8036 0.9393 0.5494 0.027 Uiso 1 1 calc R . .
C180 C 0.74002(18) 0.87280(19) 0.53383(9) 0.0334(10) Uani 1 1 d . . .
H18A H 0.7368 0.8480 0.5524 0.050 Uiso 1 1 calc R . .
H18B H 0.7643 0.8449 0.5207 0.050 Uiso 1 1 calc R . .
H18C H 0.7017 0.8784 0.5254 0.050 Uiso 1 1 calc R . .
C181 C 0.78111(16) 0.9799(2) 0.50945(8) 0.0277(8) Uani 1 1 d . . .
H18D H 0.7468 0.9796 0.4972 0.042 Uiso 1 1 calc R . .
H18E H 0.8119 0.9528 0.5001 0.042 Uiso 1 1 calc R . .
H18F H 0.7938 1.0293 0.5124 0.042 Uiso 1 1 calc R . .
C182 C 0.72854(15) 1.0851(2) 0.62984(8) 0.0260(8) Uani 1 1 d . . .
H182 H 0.6982 1.1171 0.6380 0.031 Uiso 1 1 calc R . .
C183 C 0.73773(17) 1.0256(2) 0.65115(8) 0.0329(9) Uani 1 1 d . . .
H18G H 0.7024 0.9975 0.6529 0.049 Uiso 1 1 calc R . .
H18H H 0.7478 1.0458 0.6700 0.049 Uiso 1 1 calc R . .
H18I H 0.7691 0.9948 0.6444 0.049 Uiso 1 1 calc R . .
C184 C 0.78375(16) 1.1299(2) 0.62676(10) 0.0368(10) Uani 1 1 d . . .
H18J H 0.7946 1.1492 0.6456 0.055 Uiso 1 1 calc R . .
H18K H 0.7769 1.1692 0.6133 0.055 Uiso 1 1 calc R . .
H18L H 0.8149 1.0997 0.6194 0.055 Uiso 1 1 calc R . .
C91G C 0.52031(10) 0.86805(14) 0.61817(9) 0.0580(16) Uani 1 1 d G . .
H91G H 0.4803 0.8642 0.6144 0.070 Uiso 0.83 1 calc PR . .
C92G C 0.55906(17) 0.87339(13) 0.59545(6) 0.0544(15) Uani 1 1 d G . .
H92G H 0.5455 0.8732 0.5761 0.065 Uiso 0.83 1 calc PR . .
C93G C 0.61764(15) 0.87901(13) 0.60100(7) 0.0566(16) Uani 1 1 d G . .
H93G H 0.6441 0.8827 0.5855 0.068 Uiso 0.83 1 calc PR . .
C94G C 0.63747(10) 0.87930(13) 0.62927(9) 0.0503(14) Uani 1 1 d G . .
H94G H 0.6775 0.8831 0.6331 0.060 Uiso 0.83 1 calc PR . .
C95G C 0.59873(17) 0.87396(14) 0.65199(6) 0.0594(16) Uani 1 1 d G . .
H95G H 0.6123 0.8742 0.6713 0.071 Uiso 0.83 1 calc PR . .
C96G C 0.54015(15) 0.86834(14) 0.64644(8) 0.0541(15) Uani 1 1 d G . .
H96G H 0.5137 0.8647 0.6620 0.065 Uiso 0.83 1 calc PR . .
C201 C 0.7779(3) 0.5693(4) 0.29114(17) 0.087(2) Uani 1 1 d . . .
C202 C 0.7410(4) 0.5585(5) 0.2674(2) 0.118(3) Uani 1 1 d . . .
H202 H 0.7466 0.5808 0.2492 0.141 Uiso 1 1 calc R . .
C203 C 0.6980(4) 0.5148(6) 0.2728(2) 0.136(4) Uani 1 1 d . . .
H203 H 0.6728 0.5045 0.2572 0.163 Uiso 1 1 calc R . .
C204 C 0.6852(4) 0.4806(4) 0.3002(2) 0.107(3) Uani 1 1 d . . .
H204 H 0.6568 0.4445 0.3019 0.129 Uiso 1 1 calc R . .
C205 C 0.7144(3) 0.5018(4) 0.32203(17) 0.091(2) Uani 1 1 d . . .
H205 H 0.7037 0.4885 0.3411 0.109 Uiso 1 1 calc R . .
C206 C 0.7659(3) 0.5483(3) 0.31667(15) 0.0721(17) Uani 1 1 d . . .
H206 H 0.7897 0.5622 0.3323 0.087 Uiso 1 1 calc R . .
C207 C 0.8219(4) 0.6188(5) 0.2850(2) 0.146(4) Uani 1 1 d . . .
H20D H 0.8570 0.5932 0.2795 0.218 Uiso 1 1 calc R . .
H20E H 0.8294 0.6481 0.3021 0.218 Uiso 1 1 calc R . .
H20F H 0.8098 0.6496 0.2690 0.218 Uiso 1 1 calc R . .
C211 C 0.6158(2) 0.5721(3) 0.19425(12) 0.0576(14) Uani 1 1 d . . .
H211 H 0.6288 0.5576 0.1757 0.069 Uiso 1 1 calc R . .
C212 C 0.6438(3) 0.6258(4) 0.20763(13) 0.084(2) Uani 1 1 d . . .
H212 H 0.6766 0.6474 0.1990 0.101 Uiso 1 1 calc R . .
C213 C 0.6230(3) 0.6494(4) 0.23508(13) 0.0771(17) Uani 1 1 d . . .
H213 H 0.6412 0.6888 0.2442 0.093 Uiso 1 1 calc R . .
C214 C 0.5790(3) 0.6176(3) 0.24808(13) 0.0724(18) Uani 1 1 d . . .
H214 H 0.5660 0.6333 0.2664 0.087 Uiso 1 1 calc R . .
C215 C 0.5507(2) 0.5573(3) 0.23322(10) 0.0568(14) Uani 1 1 d . . .
H215 H 0.5200 0.5327 0.2424 0.068 Uiso 1 1 calc R . .
C216 C 0.5686(2) 0.5368(3) 0.20639(11) 0.0526(12) Uani 1 1 d . . .
C217 C 0.5396(3) 0.4799(3) 0.19143(15) 0.085(2) Uani 1 1 d . . .
H21D H 0.5256 0.4974 0.1728 0.127 Uiso 1 1 calc R . .
H21E H 0.5070 0.4633 0.2030 0.127 Uiso 1 1 calc R . .
H21F H 0.5664 0.4404 0.1883 0.127 Uiso 1 1 calc R . .
C221 C 0.4403(3) 0.6864(3) 0.26471(11) 0.0652(15) Uani 1 1 d . . .
H221 H 0.4713 0.7036 0.2534 0.078 Uiso 1 1 calc R . .
C222 C 0.4060(4) 0.6327(4) 0.25453(16) 0.115(3) Uani 1 1 d . . .
H222 H 0.4144 0.6119 0.2363 0.139 Uiso 1 1 calc R . .
C223 C 0.3596(4) 0.6082(4) 0.27010(14) 0.113(3) Uani 1 1 d . . .
H223 H 0.3351 0.5723 0.2625 0.136 Uiso 1 1 calc R . .
C224 C 0.3497(3) 0.6367(3) 0.29662(12) 0.0736(17) Uani 1 1 d . . .
H224 H 0.3186 0.6193 0.3079 0.088 Uiso 1 1 calc R . .
C225 C 0.3837(2) 0.6901(3) 0.30718(11) 0.0545(13) Uani 1 1 d . . .
H225 H 0.3757 0.7098 0.3256 0.065 Uiso 1 1 calc R . .
C226 C 0.4296(2) 0.7157(2) 0.29155(9) 0.0444(11) Uani 1 1 d . . .
C227 C 0.4684(2) 0.7719(3) 0.30378(12) 0.0600(14) Uani 1 1 d . . .
H22A H 0.4834 0.8017 0.2881 0.090 Uiso 1 1 calc R . .
H22B H 0.5005 0.7491 0.3139 0.090 Uiso 1 1 calc R . .
H22C H 0.4467 0.8017 0.3173 0.090 Uiso 1 1 calc R . .
C231 C 0.76978(16) 0.7599(2) 0.44987(8) 0.0286(9) Uani 1 1 d . . .
C232 C 0.82263(16) 0.7925(2) 0.45106(8) 0.0288(9) Uani 1 1 d . . .
H232 H 0.8246 0.8430 0.4526 0.035 Uiso 1 1 calc R . .
C233 C 0.87345(17) 0.7533(2) 0.44998(8) 0.0292(9) Uani 1 1 d . . .
H233 H 0.9097 0.7767 0.4503 0.035 Uiso 1 1 calc R . .
C234 C 0.87035(17) 0.6795(2) 0.44840(8) 0.0293(9) Uani 1 1 d . . .
H234 H 0.9047 0.6521 0.4478 0.035 Uiso 1 1 calc R . .
C235 C 0.81793(18) 0.6456(2) 0.44769(9) 0.0336(9) Uani 1 1 d . . .
H235 H 0.8160 0.5950 0.4465 0.040 Uiso 1 1 calc R . .
C236 C 0.76760(17) 0.6860(2) 0.44866(9) 0.0325(9) Uani 1 1 d . . .
H236 H 0.7313 0.6626 0.4485 0.039 Uiso 1 1 calc R . .
C237 C 0.71464(18) 0.8032(2) 0.45074(10) 0.0425(11) Uani 1 1 d . . .
H23D H 0.6982 0.8059 0.4313 0.064 Uiso 1 1 calc R . .
H23E H 0.7231 0.8514 0.4577 0.064 Uiso 1 1 calc R . .
H23F H 0.6871 0.7802 0.4637 0.064 Uiso 1 1 calc R . .
C241 C 0.42500(15) 0.4876(2) 0.46605(9) 0.0272(8) Uani 1 1 d . . .
C242 C 0.42589(14) 0.4549(2) 0.49330(8) 0.0253(8) Uani 1 1 d . . .
H242 H 0.4217 0.4046 0.4946 0.030 Uiso 1 1 calc R . .
C243 C 0.43266(16) 0.4941(2) 0.51809(9) 0.0306(9) Uani 1 1 d . . .
H243 H 0.4333 0.4706 0.5362 0.037 Uiso 1 1 calc R . .
C244 C 0.43851(16) 0.5668(2) 0.51678(8) 0.0259(8) Uani 1 1 d . . .
H244 H 0.4431 0.5937 0.5340 0.031 Uiso 1 1 calc R . .
C245 C 0.43769(16) 0.6007(2) 0.49036(9) 0.0298(9) Uani 1 1 d . . .
H245 H 0.4416 0.6511 0.4893 0.036 Uiso 1 1 calc R . .
C246 C 0.43126(15) 0.5616(2) 0.46564(8) 0.0273(8) Uani 1 1 d . . .
H246 H 0.4311 0.5857 0.4476 0.033 Uiso 1 1 calc R . .
C247 C 0.41781(18) 0.4458(2) 0.43890(9) 0.0367(10) Uani 1 1 d . . .
H24D H 0.4526 0.4504 0.4271 0.055 Uiso 1 1 calc R . .
H24E H 0.3846 0.4641 0.4282 0.055 Uiso 1 1 calc R . .
H24F H 0.4115 0.3955 0.4436 0.055 Uiso 1 1 calc R . .
C251 C 0.73636(15) 0.51225(19) 0.53385(9) 0.0260(8) Uani 1 1 d . . .
C252 C 0.73654(15) 0.54565(19) 0.50749(9) 0.0272(8) Uani 1 1 d . . .
H252 H 0.7410 0.5960 0.5067 0.033 Uiso 1 1 calc R . .
C253 C 0.73040(15) 0.5074(2) 0.48199(9) 0.0269(8) Uani 1 1 d . . .
H253 H 0.7305 0.5317 0.4640 0.032 Uiso 1 1 calc R . .
C254 C 0.72420(15) 0.4339(2) 0.48273(9) 0.0285(9) Uani 1 1 d . . .
H254 H 0.7200 0.4075 0.4654 0.034 Uiso 1 1 calc R . .
C255 C 0.72422(16) 0.3995(2) 0.50898(8) 0.0286(9) Uani 1 1 d . . .
H255 H 0.7200 0.3491 0.5097 0.034 Uiso 1 1 calc R . .
C256 C 0.73041(16) 0.4381(2) 0.53450(9) 0.0296(9) Uani 1 1 d . . .
H256 H 0.7306 0.4138 0.5525 0.036 Uiso 1 1 calc R . .
C257 C 0.74196(18) 0.5541(2) 0.56173(9) 0.0367(10) Uani 1 1 d . . .
H25A H 0.7473 0.6048 0.5573 0.055 Uiso 1 1 calc R . .
H25B H 0.7752 0.5366 0.5726 0.055 Uiso 1 1 calc R . .
H25C H 0.7070 0.5480 0.5733 0.055 Uiso 1 1 calc R . .
C261 C 0.89350(16) 0.2608(2) 0.54891(8) 0.0272(8) Uani 1 1 d . . .
C262 C 0.83907(17) 0.2915(2) 0.54752(8) 0.0304(9) Uani 1 1 d . . .
H262 H 0.8357 0.3419 0.5462 0.036 Uiso 1 1 calc R . .
C263 C 0.78997(17) 0.2505(2) 0.54809(8) 0.0302(9) Uani 1 1 d . . .
H263 H 0.7534 0.2729 0.5470 0.036 Uiso 1 1 calc R . .
C264 C 0.79330(17) 0.1775(2) 0.55020(8) 0.0308(9) Uani 1 1 d . . .
H264 H 0.7594 0.1492 0.5505 0.037 Uiso 1 1 calc R . .
C265 C 0.84680(17) 0.1461(2) 0.55182(9) 0.0330(9) Uani 1 1 d . . .
H265 H 0.8498 0.0957 0.5536 0.040 Uiso 1 1 calc R . .
C266 C 0.89623(17) 0.1874(2) 0.55086(9) 0.0351(10) Uani 1 1 d . . .
H266 H 0.9327 0.1647 0.5516 0.042 Uiso 1 1 calc R . .
C267 C 0.94817(19) 0.3040(2) 0.54837(11) 0.0460(12) Uani 1 1 d . . .
H26D H 0.9702 0.2948 0.5660 0.069 Uiso 1 1 calc R . .
H26E H 0.9387 0.3548 0.5473 0.069 Uiso 1 1 calc R . .
H26F H 0.9712 0.2904 0.5315 0.069 Uiso 1 1 calc R . .
C271 C 0.7812(3) 0.2953(4) 0.70266(14) 0.0804(19) Uani 1 1 d . . .
C272 C 0.7573(3) 0.2885(5) 0.73065(15) 0.110(3) Uani 1 1 d . . .
H272 H 0.7788 0.3023 0.7471 0.132 Uiso 1 1 calc R . .
C273 C 0.7030(3) 0.2617(5) 0.73360(15) 0.127(3) Uani 1 1 d . . .
H273 H 0.6870 0.2553 0.7523 0.152 Uiso 1 1 calc R . .
C274 C 0.6706(3) 0.2438(4) 0.70909(15) 0.097(2) Uani 1 1 d . . .
H274 H 0.6327 0.2254 0.7111 0.117 Uiso 1 1 calc R . .
C275 C 0.6935(3) 0.2527(4) 0.68312(16) 0.093(2) Uani 1 1 d . . .
H275 H 0.6715 0.2411 0.6665 0.112 Uiso 1 1 calc R . .
C276 C 0.7491(3) 0.2788(3) 0.67971(14) 0.0764(17) Uani 1 1 d . . .
H276 H 0.7644 0.2849 0.6609 0.092 Uiso 1 1 calc R . .
C277 C 0.8415(3) 0.3233(5) 0.69935(16) 0.117(3) Uani 1 1 d . . .
H27D H 0.8404 0.3699 0.6898 0.175 Uiso 1 1 calc R . .
H27E H 0.8641 0.2899 0.6877 0.175 Uiso 1 1 calc R . .
H27F H 0.8592 0.3282 0.7184 0.175 Uiso 1 1 calc R . .

loop_
_atom_site_aniso_label
_atom_site_aniso_U_11
_atom_site_aniso_U_22
_atom_site_aniso_U_33
_atom_site_aniso_U_23
_atom_site_aniso_U_13
_atom_site_aniso_U_12
Mn1 0.0219(3) 0.0132(3) 0.0279(3) -0.0007(3) -0.0005(2) 0.0004(2)
Mn2 0.0236(3) 0.0123(3) 0.0291(3) -0.0007(2) -0.0002(2) 0.0000(2)
C1 0.0105(15) 0.0164(16) 0.0191(18) -0.0010(15) 0.0034(14) -0.0015(12)
C2 0.0126(16) 0.0201(18) 0.0181(17) -0.0029(14) 0.0039(13) -0.0003(13)
C3 0.0163(17) 0.0143(16) 0.0232(19) 0.0029(14) 0.0000(14) -0.0003(13)
C4 0.0162(16) 0.0168(17) 0.028(2) 0.0048(16) 0.0013(16) 0.0018(13)
C5 0.0156(17) 0.0139(17) 0.0217(19) -0.0015(14) -0.0005(14) -0.0013(13)
C6 0.0118(15) 0.0122(16) 0.0204(18) 0.0018(14) 0.0066(14) 0.0040(13)
C7 0.0202(18) 0.0195(18) 0.029(2) 0.0016(15) -0.0034(15) 0.0024(14)
C8 0.026(2) 0.029(2) 0.036(2) 0.0014(17) -0.0067(17) 0.0101(16)
C9 0.036(2) 0.031(2) 0.035(2) 0.0129(18) 0.0005(18) 0.0023(18)
C10 0.024(2) 0.0176(18) 0.035(2) -0.0009(16) -0.0079(17) 0.0062(15)
C11 0.044(2) 0.024(2) 0.030(2) -0.0070(18) -0.0035(18) 0.0021(17)
C12 0.033(2) 0.024(2) 0.039(2) -0.0036(18) -0.0128(19) -0.0063(17)
C13 0.0170(18) 0.0215(18) 0.0214(19) -0.0033(15) -0.0029(15) 0.0071(14)
C14 0.0210(18) 0.0211(19) 0.0244(19) 0.0008(15) -0.0024(15) -0.0042(15)
C15 0.0200(19) 0.0254(19) 0.030(2) -0.0016(16) -0.0054(16) -0.0035(15)
C16 0.0234(19) 0.0223(19) 0.029(2) -0.0003(16) -0.0062(16) 0.0018(15)
C17 0.027(2) 0.0223(18) 0.0228(19) -0.0054(16) -0.0024(16) 0.0065(16)
C18 0.0198(18) 0.0240(19) 0.0236(19) -0.0001(15) -0.0029(15) 0.0027(15)
C19 0.0187(18) 0.0282(19) 0.030(2) -0.0099(17) 0.0040(17) -0.0007(15)
C20 0.051(3) 0.047(3) 0.034(2) 0.009(2) 0.018(2) 0.017(2)
C21 0.030(2) 0.035(2) 0.037(2) -0.0062(19) 0.0015(19) 0.0065(17)
C22 0.031(2) 0.029(2) 0.030(2) -0.0076(17) -0.0116(18) -0.0050(17)
C23 0.048(3) 0.035(2) 0.039(3) -0.017(2) -0.005(2) -0.007(2)
C24 0.046(3) 0.038(2) 0.041(2) -0.012(2) -0.005(2) -0.020(2)
C25 0.0205(19) 0.033(2) 0.026(2) -0.0085(18) 0.0022(16) -0.0003(16)
C26 0.028(2) 0.047(3) 0.052(3) 0.001(2) 0.004(2) 0.001(2)
C27 0.031(2) 0.043(2) 0.028(2) 0.0041(19) 0.0034(18) -0.0067(19)
C28 0.0158(17) 0.0117(16) 0.0168(17) -0.0034(13) -0.0027(13) -0.0025(13)
C29 0.0192(18) 0.0145(17) 0.0235(19) -0.0017(14) 0.0026(14) 0.0015(14)
C30 0.0137(17) 0.0192(17) 0.0271(19) 0.0005(15) 0.0001(14) 0.0028(14)
C31 0.0152(18) 0.0196(18) 0.0212(19) 0.0044(15) -0.0005(15) 0.0011(14)
C32 0.0206(18) 0.0227(19) 0.0218(19) 0.0017(15) 0.0009(15) -0.0011(15)
C33 0.0156(17) 0.0133(16) 0.0198(18) 0.0024(14) 0.0005(14) -0.0020(13)
C34 0.0209(18) 0.0218(18) 0.029(2) 0.0084(16) 0.0018(16) 0.0056(14)
C35 0.056(3) 0.035(2) 0.034(2) -0.0009(19) 0.018(2) 0.006(2)
C36 0.027(2) 0.045(3) 0.049(3) 0.024(2) -0.0020(19) -0.0125(19)
C37 0.0234(19) 0.0253(19) 0.0176(18) 0.0064(15) -0.0032(15) 0.0013(16)
C38 0.041(3) 0.021(2) 0.050(3) 0.0097(19) -0.008(2) 0.0095(18)
C39 0.023(2) 0.043(2) 0.025(2) 0.0039(18) -0.0004(16) 0.0121(18)
C40 0.0199(18) 0.0235(19) 0.024(2) 0.0026(16) -0.0005(16) -0.0006(15)
C41 0.020(2) 0.034(2) 0.051(3) -0.001(2) 0.0101(19) -0.0061(17)
C42 0.020(2) 0.039(2) 0.031(2) -0.0051(19) 0.0058(17) 0.0127(17)
C43 0.0153(16) 0.0143(17) 0.0248(19) 0.0014(16) -0.0026(15) 0.0001(13)
C44 0.0152(17) 0.0174(17) 0.0231(19) -0.0032(15) -0.0057(14) -0.0005(14)
C45 0.0197(19) 0.0187(18) 0.034(2) -0.0023(16) 0.0040(16) -0.0007(15)
C46 0.0287(19) 0.0119(17) 0.043(2) -0.0015(17) 0.0069(18) -0.0006(14)
C47 0.0195(18) 0.0151(17) 0.0260(19) 0.0013(14) 0.0074(15) -0.0055(14)
C48 0.0187(18) 0.0155(17) 0.0191(18) -0.0022(14) -0.0011(14) 0.0006(14)
C49 0.030(2) 0.021(2) 0.043(2) -0.0045(17) 0.0125(19) 0.0033(16)
C50 0.032(2) 0.029(2) 0.068(3) 0.010(2) 0.019(2) 0.0061(18)
C51 0.051(3) 0.031(2) 0.058(3) -0.011(2) 0.019(2) 0.002(2)
C52 0.0247(19) 0.0158(17) 0.035(2) -0.0009(16) 0.0124(16) -0.0021(14)
C53 0.041(2) 0.028(2) 0.050(3) 0.019(2) 0.013(2) -0.0025(19)
C54 0.044(3) 0.031(2) 0.045(3) -0.0057(19) 0.016(2) -0.0158(19)
C55 0.0203(18) 0.0169(17) 0.0247(19) -0.0015(15) 0.0043(15) 0.0010(14)
C56 0.0229(19) 0.0179(18) 0.0226(19) -0.0013(15) 0.0043(15) -0.0008(14)
C57 0.0189(18) 0.031(2) 0.028(2) -0.0004(16) 0.0001(16) -0.0074(16)
C58 0.030(2) 0.028(2) 0.025(2) 0.0026(16) 0.0058(17) -0.0070(17)
C59 0.040(2) 0.027(2) 0.023(2) 0.0064(17) -0.0060(18) -0.0024(18)
C60 0.028(2) 0.0191(18) 0.026(2) 0.0012(15) -0.0020(16) 0.0016(15)
C61 0.0216(18) 0.0273(19) 0.025(2) 0.0028(16) -0.0020(16) -0.0037(15)
C62 0.035(2) 0.039(2) 0.031(2) 0.0024(18) -0.0063(19) -0.0082(19)
C63 0.029(2) 0.048(3) 0.030(2) 0.008(2) -0.0036(19) -0.0035(18)
C64 0.040(2) 0.044(3) 0.025(2) 0.0090(19) 0.0115(18) -0.019(2)
C65 0.137(6) 0.025(3) 0.090(5) 0.019(3) 0.059(4) -0.020(3)
C66 0.074(4) 0.113(5) 0.042(3) 0.026(3) -0.006(3) -0.067(4)
C67 0.038(2) 0.031(2) 0.033(2) 0.0038(18) -0.0088(19) -0.0010(19)
C68 0.034(2) 0.052(3) 0.042(3) -0.016(2) -0.008(2) 0.003(2)
C69 0.044(3) 0.048(3) 0.054(3) -0.019(2) -0.014(2) 0.001(2)
C70 0.0191(18) 0.0110(16) 0.029(2) 0.0006(14) 0.0051(15) -0.0040(13)
C71 0.0190(18) 0.0135(17) 0.0233(19) 0.0008(14) 0.0037(15) -0.0007(14)
C72 0.0176(18) 0.0178(18) 0.028(2) 0.0035(15) -0.0020(15) -0.0036(14)
C73 0.0163(17) 0.0131(16) 0.031(2) 0.0006(15) 0.0048(15) -0.0005(13)
C74 0.0152(17) 0.0172(17) 0.0232(18) -0.0028(14) -0.0025(14) -0.0013(13)
C75 0.0162(17) 0.0128(16) 0.0236(18) 0.0028(14) 0.0059(14) -0.0017(13)
C76 0.0203(19) 0.031(2) 0.023(2) -0.0054(16) 0.0003(15) 0.0005(16)
C77 0.030(2) 0.042(3) 0.027(2) 0.0014(19) -0.0006(18) -0.0057(19)
C78 0.038(2) 0.036(2) 0.035(2) -0.0024(19) -0.007(2) -0.0113(18)
C79 0.0171(18) 0.0259(19) 0.0244(19) 0.0008(15) 0.0017(15) 0.0035(15)
C80 0.042(3) 0.022(2) 0.039(3) -0.0075(18) 0.010(2) 0.0056(18)
C81 0.024(2) 0.029(2) 0.032(2) -0.0041(16) 0.0066(16) 0.0027(16)
C82 0.0235(19) 0.022(2) 0.024(2) 0.0003(16) 0.0012(15) 0.0040(15)
C83 0.027(2) 0.029(2) 0.059(3) -0.006(2) -0.015(2) 0.0053(18)
C84 0.049(3) 0.052(3) 0.034(3) 0.012(2) 0.008(2) 0.028(2)
C91 0.062(2) 0.0237(18) 0.062(2) 0.0001(18) -0.013(2) 0.0017(17)
C92 0.108(5) 0.008(2) 0.088(4) 0.007(2) 0.076(4) 0.011(2)
C93 0.097(4) 0.018(2) 0.042(3) -0.011(2) -0.034(3) 0.015(2)
C94 0.028(2) 0.021(2) 0.104(4) -0.009(3) -0.001(3) 0.0014(17)
C95 0.097(4) 0.013(2) 0.060(3) 0.002(2) 0.050(3) 0.003(2)
C96 0.064(2) 0.030(2) 0.048(2) -0.0009(17) -0.029(2) 0.0046(18)
Mn3 0.0210(3) 0.0121(3) 0.0244(3) -0.0002(2) -0.0008(2) -0.00047(19)
Mn4 0.0219(3) 0.0115(3) 0.0278(3) -0.0008(2) 0.0005(2) -0.0006(2)
C101 0.0122(15) 0.0133(16) 0.0197(17) 0.0031(15) 0.0031(14) -0.0006(12)
C102 0.0134(16) 0.0186(18) 0.0171(17) 0.0023(14) -0.0003(14) -0.0003(13)
C103 0.0155(17) 0.0123(17) 0.0234(19) 0.0016(14) 0.0034(14) -0.0035(13)
C104 0.0187(16) 0.0098(15) 0.030(2) -0.0015(15) 0.0000(16) -0.0006(12)
C105 0.0164(17) 0.0149(16) 0.0218(18) 0.0002(14) 0.0004(14) 0.0021(13)
C106 0.0185(17) 0.0155(17) 0.0189(18) 0.0011(14) -0.0025(14) -0.0027(14)
C107 0.0267(19) 0.0119(16) 0.0250(19) -0.0040(14) -0.0061(15) 0.0002(14)
C108 0.030(2) 0.0168(18) 0.044(2) -0.0024(17) -0.0060(18) -0.0081(16)
C109 0.046(2) 0.019(2) 0.033(2) -0.0033(18) -0.0052(18) 0.0002(17)
C110 0.0246(19) 0.0167(18) 0.030(2) 0.0019(15) -0.0110(16) 0.0047(15)
C111 0.0220(19) 0.026(2) 0.041(2) 0.0003(17) -0.0104(17) 0.0027(16)
C112 0.035(2) 0.035(2) 0.038(2) 0.0163(19) -0.0026(19) 0.0096(18)
C113 0.0160(17) 0.0113(16) 0.0199(18) 0.0018(13) -0.0017(14) -0.0040(13)
C114 0.0157(17) 0.0178(17) 0.0212(18) -0.0041(14) -0.0023(14) -0.0045(14)
C115 0.0208(18) 0.0145(17) 0.0149(17) 0.0022(13) 0.0000(14) -0.0052(13)
C116 0.0204(18) 0.0155(17) 0.0196(18) -0.0045(14) -0.0037(15) -0.0014(14)
C117 0.0134(16) 0.0188(17) 0.0206(17) -0.0020(14) 0.0013(13) 0.0014(13)
C118 0.0166(17) 0.0122(16) 0.0187(17) -0.0019(13) 0.0008(14) -0.0019(13)
C119 0.0176(18) 0.0193(18) 0.0200(19) 0.0051(15) 0.0022(15) 0.0022(15)
C120 0.0173(19) 0.031(2) 0.038(2) -0.0013(18) 0.0054(17) -0.0027(16)
C121 0.025(2) 0.039(2) 0.026(2) -0.0085(18) -0.0015(17) 0.0027(18)
C122 0.0181(18) 0.0254(19) 0.0240(19) 0.0058(15) 0.0001(15) 0.0034(15)
C123 0.039(2) 0.0173(19) 0.041(3) 0.0005(17) -0.009(2) 0.0070(17)
C124 0.0218(19) 0.040(2) 0.026(2) 0.0043(17) -0.0052(16) 0.0017(17)
C125 0.0135(16) 0.0275(19) 0.0202(19) 0.0081(15) -0.0006(14) 0.0004(14)
C126 0.036(2) 0.037(2) 0.020(2) 0.0036(17) 0.0083(17) 0.0012(18)
C127 0.0243(19) 0.026(2) 0.039(2) 0.0070(17) 0.0025(17) -0.0010(16)
C128 0.0136(16) 0.0154(16) 0.0183(17) 0.0013(14) -0.0029(13) 0.0018(13)
C129 0.0184(18) 0.031(2) 0.0193(19) -0.0020(15) -0.0030(15) -0.0024(15)
C130 0.025(2) 0.039(2) 0.0197(19) -0.0056(17) -0.0001(16) -0.0037(17)
C131 0.0227(19) 0.0232(19) 0.023(2) -0.0067(16) -0.0033(15) -0.0006(15)
C132 0.0168(18) 0.0222(18) 0.029(2) -0.0026(15) -0.0010(15) -0.0023(14)
C133 0.0137(17) 0.0206(18) 0.0214(18) -0.0046(15) -0.0045(14) 0.0022(14)
C134 0.027(2) 0.040(2) 0.0156(19) 0.0041(17) 0.0049(16) -0.0056(17)
C135 0.027(2) 0.044(2) 0.028(2) 0.0046(18) 0.0061(17) -0.0044(18)
C136 0.034(2) 0.041(2) 0.030(2) 0.0049(19) 0.0016(18) -0.0032(19)
C137 0.033(2) 0.028(2) 0.032(2) -0.0038(17) -0.0065(18) -0.0043(17)
C138 0.038(3) 0.110(5) 0.088(4) -0.060(4) -0.005(3) -0.022(3)
C139 0.067(4) 0.046(3) 0.070(4) -0.013(3) -0.016(3) 0.002(3)
C140 0.0168(17) 0.0183(17) 0.0281(19) -0.0006(16) -0.0002(16) -0.0097(13)
C141 0.0259(19) 0.030(2) 0.033(2) 0.0010(18) 0.0004(17) 0.0015(15)
C142 0.024(2) 0.032(2) 0.034(2) 0.0047(17) 0.0046(17) 0.0059(16)
C143 0.0206(17) 0.0117(16) 0.0228(18) -0.0036(16) 0.0009(15) -0.0010(13)
C144 0.0150(17) 0.0164(17) 0.0219(18) -0.0009(14) 0.0004(14) -0.0025(13)
C145 0.0214(18) 0.0151(17) 0.027(2) -0.0026(15) 0.0001(15) 0.0005(14)
C146 0.0251(17) 0.0147(17) 0.0281(19) -0.0007(16) 0.0058(17) -0.0021(14)
C147 0.0227(18) 0.0144(17) 0.028(2) -0.0038(15) 0.0001(15) -0.0010(14)
C148 0.0115(16) 0.0183(17) 0.0256(19) -0.0015(15) 0.0018(14) -0.0008(13)
C149 0.026(2) 0.0180(19) 0.036(2) 0.0027(16) 0.0132(17) 0.0000(15)
C150 0.032(2) 0.035(2) 0.049(3) -0.019(2) 0.013(2) 0.0041(18)
C151 0.030(2) 0.030(2) 0.044(2) 0.0033(18) 0.0124(19) 0.0083(17)
C152 0.0246(19) 0.0128(17) 0.042(2) -0.0008(16) 0.0124(17) -0.0028(14)
C153 0.044(3) 0.029(2) 0.058(3) -0.003(2) 0.008(2) -0.0170(19)
C154 0.043(2) 0.021(2) 0.043(2) 0.0081(18) 0.013(2) 0.0043(18)
C155 0.0173(18) 0.0152(17) 0.028(2) -0.0005(15) 0.0072(15) -0.0005(14)
C156 0.0177(18) 0.0225(18) 0.0240(19) -0.0036(15) 0.0019(15) -0.0040(14)
C157 0.0205(19) 0.031(2) 0.028(2) 0.0033(17) 0.0014(16) -0.0015(16)
C158 0.025(2) 0.027(2) 0.039(2) 0.0120(17) 0.0074(18) -0.0012(16)
C159 0.0202(19) 0.030(2) 0.031(2) 0.0024(17) -0.0024(17) -0.0077(16)
C160 0.0193(19) 0.0176(19) 0.031(2) 0.0002(16) 0.0023(16) -0.0044(14)
C161 0.0183(19) 0.034(2) 0.028(2) -0.0040(18) -0.0017(17) -0.0070(16)
C162 0.026(2) 0.042(2) 0.030(2) -0.0032(19) -0.0076(18) 0.0000(18)
C163 0.039(2) 0.051(3) 0.027(2) -0.004(2) 0.0025(19) -0.014(2)
C164 0.043(3) 0.045(3) 0.046(3) 0.017(2) -0.002(2) -0.010(2)
C165 0.076(4) 0.043(3) 0.083(4) 0.008(3) 0.021(3) -0.009(3)
C166 0.035(2) 0.057(3) 0.033(2) 0.010(2) 0.0065(18) -0.019(2)
C167 0.026(2) 0.025(2) 0.032(2) 0.0089(17) -0.0031(17) -0.0100(16)
C168 0.045(3) 0.034(2) 0.037(3) 0.004(2) -0.007(2) 0.000(2)
C169 0.031(2) 0.038(2) 0.055(3) 0.013(2) -0.006(2) 0.0057(18)
C170 0.0187(17) 0.0080(15) 0.0228(18) -0.0003(13) 0.0022(14) -0.0001(13)
C171 0.0176(17) 0.0128(16) 0.0242(19) 0.0027(14) 0.0000(14) 0.0006(13)
C172 0.0243(19) 0.0180(18) 0.0164(17) -0.0002(14) 0.0032(15) 0.0024(14)
C173 0.0162(18) 0.0205(18) 0.0193(18) 0.0036(14) 0.0046(14) 0.0016(14)
C174 0.0098(16) 0.0194(18) 0.031(2) 0.0031(15) 0.0006(15) 0.0047(13)
C175 0.0148(17) 0.0203(18) 0.0237(19) -0.0001(15) 0.0040(15) -0.0032(14)
C176 0.0197(18) 0.023(2) 0.022(2) -0.0014(16) -0.0027(15) 0.0117(14)
C177 0.025(2) 0.032(2) 0.064(3) -0.009(2) -0.022(2) 0.0031(18)
C178 0.048(3) 0.056(3) 0.029(2) 0.010(2) 0.002(2) 0.030(2)
C179 0.0175(18) 0.0251(19) 0.0237(19) -0.0029(15) 0.0012(15) 0.0042(15)
C180 0.036(2) 0.021(2) 0.043(3) -0.0007(18) 0.015(2) 0.0025(17)
C181 0.0221(19) 0.031(2) 0.030(2) -0.0011(16) 0.0041(16) -0.0025(16)
C182 0.0175(18) 0.032(2) 0.028(2) -0.0047(17) -0.0017(15) -0.0010(15)
C183 0.030(2) 0.040(2) 0.029(2) -0.0024(18) -0.0065(18) -0.0051(18)
C184 0.035(2) 0.041(2) 0.035(2) 0.000(2) -0.004(2) -0.0124(18)
C91G 0.040(3) 0.014(2) 0.120(5) -0.001(3) -0.037(3) -0.0019(18)
C92G 0.106(4) 0.007(2) 0.050(3) -0.0014(19) -0.040(3) 0.000(2)
C93G 0.074(4) 0.009(2) 0.087(4) 0.006(2) 0.059(3) 0.002(2)
C94G 0.030(2) 0.015(2) 0.106(5) -0.008(2) -0.019(3) -0.0005(17)
C95G 0.121(5) 0.021(2) 0.036(3) -0.008(2) -0.028(3) 0.012(3)
C96G 0.063(3) 0.018(2) 0.081(4) 0.005(2) 0.054(3) 0.003(2)
C201 0.085(5) 0.091(5) 0.084(5) 0.002(4) 0.015(4) 0.011(4)
C202 0.088(6) 0.129(7) 0.137(8) -0.064(6) -0.001(6) -0.008(5)
C203 0.116(8) 0.175(10) 0.118(8) -0.068(7) -0.008(6) 0.026(7)
C204 0.105(6) 0.111(6) 0.105(6) -0.031(5) -0.008(5) -0.044(5)
C205 0.103(5) 0.072(4) 0.098(5) 0.035(4) -0.001(4) 0.009(4)
C206 0.072(4) 0.068(4) 0.077(4) -0.015(3) -0.021(3) 0.008(3)
C207 0.136(8) 0.139(8) 0.162(9) 0.012(6) 0.011(7) -0.067(7)
C211 0.046(3) 0.057(3) 0.070(4) 0.024(3) 0.020(3) 0.002(3)
C212 0.079(4) 0.117(6) 0.056(4) 0.004(4) 0.015(3) -0.018(4)
C213 0.080(4) 0.089(4) 0.062(4) 0.000(3) 0.002(3) -0.024(4)
C214 0.102(5) 0.072(4) 0.043(3) -0.004(3) 0.018(3) -0.002(4)
C215 0.080(4) 0.054(3) 0.037(3) 0.012(2) 0.019(3) -0.003(3)
C216 0.050(3) 0.050(3) 0.058(3) 0.007(2) 0.002(3) 0.009(2)
C217 0.079(4) 0.060(4) 0.115(6) -0.003(4) -0.018(4) 0.012(3)
C221 0.080(4) 0.073(4) 0.043(3) -0.002(3) 0.007(3) -0.015(3)
C222 0.161(8) 0.126(7) 0.060(5) -0.031(4) 0.019(5) -0.064(6)
C223 0.148(7) 0.137(6) 0.055(4) -0.009(4) -0.002(4) -0.091(6)
C224 0.092(4) 0.077(4) 0.051(3) 0.008(3) -0.007(3) -0.038(3)
C225 0.066(3) 0.051(3) 0.047(3) 0.011(2) -0.004(3) -0.004(3)
C226 0.053(3) 0.041(3) 0.039(2) 0.008(2) -0.007(2) -0.004(2)
C227 0.054(3) 0.065(4) 0.061(3) 0.009(3) 0.007(3) -0.014(3)
C231 0.027(2) 0.032(2) 0.028(2) 0.0033(17) -0.0034(16) 0.0075(16)
C232 0.036(2) 0.0197(19) 0.031(2) -0.0002(16) 0.0008(17) 0.0006(16)
C233 0.029(2) 0.028(2) 0.030(2) -0.0040(17) 0.0032(17) -0.0076(17)
C234 0.028(2) 0.024(2) 0.035(2) 0.0009(17) 0.0054(18) 0.0024(16)
C235 0.041(2) 0.0183(19) 0.042(2) -0.0029(17) 0.0052(19) 0.0023(17)
C236 0.027(2) 0.029(2) 0.042(2) -0.0038(18) 0.0025(18) -0.0058(17)
C237 0.034(2) 0.040(3) 0.053(3) 0.003(2) -0.001(2) 0.013(2)
C241 0.0171(19) 0.032(2) 0.032(2) -0.0062(17) 0.0010(16) 0.0001(16)
C242 0.0148(17) 0.0223(19) 0.039(2) -0.0044(17) -0.0020(16) 0.0002(14)
C243 0.024(2) 0.031(2) 0.037(2) 0.0060(19) -0.0062(18) -0.0020(16)
C244 0.026(2) 0.024(2) 0.027(2) -0.0019(16) 0.0008(16) -0.0017(16)
C245 0.029(2) 0.0226(19) 0.038(2) 0.0033(18) 0.0021(17) -0.0017(16)
C246 0.026(2) 0.027(2) 0.028(2) 0.0047(17) 0.0011(16) -0.0029(16)
C247 0.038(2) 0.034(2) 0.039(2) -0.0085(19) 0.0021(19) 0.0000(19)
C251 0.0149(18) 0.0232(19) 0.040(2) -0.0028(17) 0.0050(16) 0.0025(15)
C252 0.0188(18) 0.0209(19) 0.042(2) 0.0028(17) 0.0008(17) 0.0034(15)
C253 0.0189(19) 0.031(2) 0.031(2) 0.0032(17) 0.0000(16) -0.0021(16)
C254 0.024(2) 0.030(2) 0.032(2) -0.0010(17) -0.0024(17) -0.0032(16)
C255 0.027(2) 0.0224(19) 0.036(2) -0.0023(17) -0.0034(17) 0.0023(15)
C256 0.026(2) 0.030(2) 0.033(2) 0.0040(18) 0.0035(18) 0.0014(17)
C257 0.032(2) 0.038(2) 0.041(2) -0.0077(19) -0.0006(19) -0.0033(19)
C261 0.030(2) 0.028(2) 0.024(2) 0.0034(16) 0.0034(16) -0.0034(16)
C262 0.036(2) 0.024(2) 0.031(2) 0.0040(17) 0.0070(18) -0.0036(17)
C263 0.026(2) 0.033(2) 0.032(2) 0.0025(18) 0.0077(17) 0.0035(17)
C264 0.029(2) 0.028(2) 0.035(2) 0.0024(17) 0.0063(18) -0.0077(17)
C265 0.033(2) 0.023(2) 0.044(3) 0.0038(18) 0.0045(19) 0.0024(17)
C266 0.025(2) 0.034(2) 0.046(3) 0.004(2) -0.0038(19) 0.0069(18)
C267 0.043(3) 0.035(3) 0.060(3) 0.004(2) 0.001(2) -0.018(2)
C271 0.068(4) 0.101(5) 0.073(4) -0.019(4) -0.003(3) -0.004(3)
C272 0.077(5) 0.183(8) 0.069(4) -0.027(5) 0.021(4) -0.034(5)
C273 0.079(5) 0.238(10) 0.064(4) -0.019(5) 0.015(4) -0.061(6)
C274 0.084(5) 0.134(6) 0.074(4) 0.021(4) -0.010(4) -0.057(4)
C275 0.079(5) 0.114(6) 0.086(5) 0.011(4) 0.001(4) -0.023(4)
C276 0.077(4) 0.082(4) 0.070(4) -0.002(3) -0.011(3) -0.019(3)
C277 0.076(5) 0.196(9) 0.079(5) -0.012(5) 0.004(4) -0.039(5)

loop_
_atom_type_symbol
_atom_type_description
_atom_type_scat_dispersion_real
_atom_type_scat_dispersion_imag
_atom_type_scat_source
C C 0.0033 0.0016 'International Tables Vol C Tables 4.2.6.8 and 6.1.1.4'
H H 0.0000 0.0000 'International Tables Vol C Tables 4.2.6.8 and 6.1.1.4'
Mn Mn 0.3368 0.7283 'International Tables Vol C Tables 4.2.6.8 and 6.1.1.4'

loop_
_geom_angle_atom_site_label_1
_geom_angle_atom_site_label_2
_geom_angle_atom_site_label_3
_geom_angle
_geom_angle_site_symmetry_1
_geom_angle_site_symmetry_3
_geom_angle_publ_flag
C1 Mn1 C95 142.05(11) . . ?
C1 Mn1 C94 140.27(11) . . ?
C1 Mn1 C96 143.83(12) . . ?
C1 Mn1 C93 140.23(12) . . ?
C1 Mn1 C91 143.77(11) . . ?
C1 Mn1 C92 141.96(12) . . ?
C43 Mn2 C93 141.55(12) . . ?
C43 Mn2 C94 138.68(11) . . ?
C43 Mn2 C92 144.94(12) . . ?
C43 Mn2 C95 139.01(12) . . ?
C43 Mn2 C91 145.29(11) . . ?
C43 Mn2 C96 142.23(13) . . ?
C6 C1 C2 117.8(3) . . ?
C6 C1 Mn1 120.6(2) . . ?
C2 C1 Mn1 121.5(2) . . ?
C3 C2 C1 122.3(3) . . ?
C3 C2 C13 120.9(3) . . ?
C1 C2 C13 116.9(3) . . ?
C4 C3 C2 117.0(3) . . ?
C4 C3 C7 119.7(3) . . ?
C2 C3 C7 123.3(3) . . ?
C3 C4 C5 123.5(3) . . ?
C3 C4 H4 118.2 . . ?
C5 C4 H4 118.2 . . ?
C4 C5 C6 117.6(3) . . ?
C4 C5 C10 119.2(3) . . ?
C6 C5 C10 123.2(3) . . ?
C5 C6 C1 121.8(3) . . ?
C5 C6 C28 121.3(3) . . ?
C1 C6 C28 116.9(3) . . ?
C3 C7 C8 111.8(3) . . ?
C3 C7 C9 111.6(3) . . ?
C8 C7 C9 108.7(3) . . ?
C3 C7 H7 108.2 . . ?
C8 C7 H7 108.2 . . ?
C9 C7 H7 108.2 . . ?
C7 C8 H8A 109.5 . . ?
C7 C8 H8B 109.5 . . ?
H8A C8 H8B 109.5 . . ?
C7 C8 H8C 109.5 . . ?
H8A C8 H8C 109.5 . . ?
H8B C8 H8C 109.5 . . ?
C7 C9 H9A 109.5 . . ?
C7 C9 H9B 109.5 . . ?
H9A C9 H9B 109.5 . . ?
C7 C9 H9C 109.5 . . ?
H9A C9 H9C 109.5 . . ?
H9B C9 H9C 109.5 . . ?
C12 C10 C5 111.7(3) . . ?
C12 C10 C11 111.0(3) . . ?
C5 C10 C11 111.3(3) . . ?
C12 C10 H10 107.6 . . ?
C5 C10 H10 107.6 . . ?
C11 C10 H10 107.6 . . ?
C10 C11 H11A 109.5 . . ?
C10 C11 H11B 109.5 . . ?
H11A C11 H11B 109.5 . . ?
C10 C11 H11C 109.5 . . ?
H11A C11 H11C 109.5 . . ?
H11B C11 H11C 109.5 . . ?
C10 C12 H12A 109.5 . . ?
C10 C12 H12B 109.5 . . ?
H12A C12 H12B 109.5 . . ?
C10 C12 H12C 109.5 . . ?
H12A C12 H12C 109.5 . . ?
H12B C12 H12C 109.5 . . ?
C14 C13 C18 118.8(3) . . ?
C14 C13 C2 120.0(3) . . ?
C18 C13 C2 121.2(3) . . ?
C13 C14 C15 120.1(3) . . ?
C13 C14 C19 121.9(3) . . ?
C15 C14 C19 118.0(3) . . ?
C16 C15 C14 121.6(3) . . ?
C16 C15 H15 119.2 . . ?
C14 C15 H15 119.2 . . ?
C15 C16 C17 118.0(3) . . ?
C15 C16 C22 122.9(3) . . ?
C17 C16 C22 119.1(3) . . ?
C16 C17 C18 122.7(3) . . ?
C16 C17 H17 118.6 . . ?
C18 C17 H17 118.6 . . ?
C17 C18 C13 118.7(3) . . ?
C17 C18 C25 119.8(3) . . ?
C13 C18 C25 121.5(3) . . ?
C21 C19 C20 111.0(3) . . ?
C21 C19 C14 112.8(3) . . ?
C20 C19 C14 111.5(3) . . ?
C21 C19 H19 107.0 . . ?
C20 C19 H19 107.0 . . ?
C14 C19 H19 107.0 . . ?
C19 C20 H20A 109.5 . . ?
C19 C20 H20B 109.5 . . ?
H20A C20 H20B 109.5 . . ?
C19 C20 H20C 109.5 . . ?
H20A C20 H20C 109.5 . . ?
H20B C20 H20C 109.5 . . ?
C19 C21 H21A 109.5 . . ?
C19 C21 H21B 109.5 . . ?
H21A C21 H21B 109.5 . . ?
C19 C21 H21C 109.5 . . ?
H21A C21 H21C 109.5 . . ?
H21B C21 H21C 109.5 . . ?
C24 C22 C23 110.4(3) . . ?
C24 C22 C16 114.5(3) . . ?
C23 C22 C16 110.2(3) . . ?
C24 C22 H22 107.1 . . ?
C23 C22 H22 107.1 . . ?
C16 C22 H22 107.1 . . ?
C22 C23 H23A 109.5 . . ?
C22 C23 H23B 109.5 . . ?
H23A C23 H23B 109.5 . . ?
C22 C23 H23C 109.5 . . ?
H23A C23 H23C 109.5 . . ?
H23B C23 H23C 109.5 . . ?
C22 C24 H24A 109.5 . . ?
C22 C24 H24B 109.5 . . ?
H24A C24 H24B 109.5 . . ?
C22 C24 H24C 109.5 . . ?
H24A C24 H24C 109.5 . . ?
H24B C24 H24C 109.5 . . ?
C18 C25 C27 111.8(3) . . ?
C18 C25 C26 111.5(3) . . ?
C27 C25 C26 111.0(3) . . ?
C18 C25 H25 107.4 . . ?
C27 C25 H25 107.4 . . ?
C26 C25 H25 107.4 . . ?
C25 C26 H26A 109.5 . . ?
C25 C26 H26B 109.5 . . ?
H26A C26 H26B 109.5 . . ?
C25 C26 H26C 109.5 . . ?
H26A C26 H26C 109.5 . . ?
H26B C26 H26C 109.5 . . ?
C25 C27 H27A 109.5 . . ?
C25 C27 H27B 109.5 . . ?
H27A C27 H27B 109.5 . . ?
C25 C27 H27C 109.5 . . ?
H27A C27 H27C 109.5 . . ?
H27B C27 H27C 109.5 . . ?
C33 C28 C29 119.6(3) . . ?
C33 C28 C6 121.2(3) . . ?
C29 C28 C6 119.2(3) . . ?
C30 C29 C28 119.3(3) . . ?
C30 C29 C34 120.4(3) . . ?
C28 C29 C34 120.3(3) . . ?
C29 C30 C31 122.1(3) . . ?
C29 C30 H30 118.9 . . ?
C31 C30 H30 118.9 . . ?
C32 C31 C30 117.3(3) . . ?
C32 C31 C37 121.2(3) . . ?
C30 C31 C37 121.5(3) . . ?
C31 C32 C33 122.7(3) . . ?
C31 C32 H32 118.6 . . ?
C33 C32 H32 118.6 . . ?
C32 C33 C28 118.8(3) . . ?
C32 C33 C40 118.6(3) . . ?
C28 C33 C40 122.5(3) . . ?
C35 C34 C29 112.5(3) . . ?
C35 C34 C36 111.2(3) . . ?
C29 C34 C36 110.9(3) . . ?
C35 C34 H34 107.3 . . ?
C29 C34 H34 107.3 . . ?
C36 C34 H34 107.3 . . ?
C34 C35 H35A 109.5 . . ?
C34 C35 H35B 109.5 . . ?
H35A C35 H35B 109.5 . . ?
C34 C35 H35C 109.5 . . ?
H35A C35 H35C 109.5 . . ?
H35B C35 H35C 109.5 . . ?
C34 C36 H36A 109.5 . . ?
C34 C36 H36B 109.5 . . ?
H36A C36 H36B 109.5 . . ?
C34 C36 H36C 109.5 . . ?
H36A C36 H36C 109.5 . . ?
H36B C36 H36C 109.5 . . ?
C38 C37 C39 110.8(3) . . ?
C38 C37 C31 110.8(3) . . ?
C39 C37 C31 112.4(3) . . ?
C38 C37 H37 107.5 . . ?
C39 C37 H37 107.5 . . ?
C31 C37 H37 107.5 . . ?
C37 C38 H38A 109.5 . . ?
C37 C38 H38B 109.5 . . ?
H38A C38 H38B 109.5 . . ?
C37 C38 H38C 109.5 . . ?
H38A C38 H38C 109.5 . . ?
H38B C38 H38C 109.5 . . ?
C37 C39 H39A 109.5 . . ?
C37 C39 H39B 109.5 . . ?
H39A C39 H39B 109.5 . . ?
C37 C39 H39C 109.5 . . ?
H39A C39 H39C 109.5 . . ?
H39B C39 H39C 109.5 . . ?
C41 C40 C33 112.0(3) . . ?
C41 C40 C42 109.9(3) . . ?
C33 C40 C42 110.7(3) . . ?
C41 C40 H40 108.0 . . ?
C33 C40 H40 108.0 . . ?
C42 C40 H40 108.0 . . ?
C40 C41 H41A 109.5 . . ?
C40 C41 H41B 109.5 . . ?
H41A C41 H41B 109.5 . . ?
C40 C41 H41C 109.5 . . ?
H41A C41 H41C 109.5 . . ?
H41B C41 H41C 109.5 . . ?
C40 C42 H42A 109.5 . . ?
C40 C42 H42B 109.5 . . ?
H42A C42 H42B 109.5 . . ?
C40 C42 H42C 109.5 . . ?
H42A C42 H42C 109.5 . . ?
H42B C42 H42C 109.5 . . ?
C48 C43 C44 118.1(3) . . ?
C48 C43 Mn2 121.7(2) . . ?
C44 C43 Mn2 120.1(2) . . ?
C45 C44 C43 121.4(3) . . ?
C45 C44 C55 122.7(3) . . ?
C43 C44 C55 115.9(3) . . ?
C46 C45 C44 117.8(3) . . ?
C46 C45 C49 119.7(3) . . ?
C44 C45 C49 122.5(3) . . ?
C45 C46 C47 123.4(3) . . ?
C45 C46 H46 118.3 . . ?
C47 C46 H46 118.3 . . ?
C46 C47 C48 118.2(3) . . ?
C46 C47 C52 119.5(3) . . ?
C48 C47 C52 122.3(3) . . ?
C43 C48 C47 121.0(3) . . ?
C43 C48 C70 117.6(3) . . ?
C47 C48 C70 121.4(3) . . ?
C45 C49 C50 111.4(3) . . ?
C45 C49 C51 111.4(3) . . ?
C50 C49 C51 110.4(3) . . ?
C45 C49 H49 107.8 . . ?
C50 C49 H49 107.8 . . ?
C51 C49 H49 107.8 . . ?
C49 C50 H50A 109.5 . . ?
C49 C50 H50B 109.5 . . ?
H50A C50 H50B 109.5 . . ?
C49 C50 H50C 109.5 . . ?
H50A C50 H50C 109.5 . . ?
H50B C50 H50C 109.5 . . ?
C49 C51 H51A 109.5 . . ?
C49 C51 H51B 109.5 . . ?
H51A C51 H51B 109.5 . . ?
C49 C51 H51C 109.5 . . ?
H51A C51 H51C 109.5 . . ?
H51B C51 H51C 109.5 . . ?
C53 C52 C54 111.2(3) . . ?
C53 C52 C47 110.5(3) . . ?
C54 C52 C47 111.8(3) . . ?
C53 C52 H52 107.7 . . ?
C54 C52 H52 107.7 . . ?
C47 C52 H52 107.7 . . ?
C52 C53 H53A 109.5 . . ?
C52 C53 H53B 109.5 . . ?
H53A C53 H53B 109.5 . . ?
C52 C53 H53C 109.5 . . ?
H53A C53 H53C 109.5 . . ?
H53B C53 H53C 109.5 . . ?
C52 C54 H54A 109.5 . . ?
C52 C54 H54B 109.5 . . ?
H54A C54 H54B 109.5 . . ?
C52 C54 H54C 109.5 . . ?
H54A C54 H54C 109.5 . . ?
H54B C54 H54C 109.5 . . ?
C56 C55 C60 118.6(3) . . ?
C56 C55 C44 121.5(3) . . ?
C60 C55 C44 119.8(3) . . ?
C55 C56 C57 119.6(3) . . ?
C55 C56 C61 121.5(3) . . ?
C57 C56 C61 118.9(3) . . ?
C58 C57 C56 122.3(3) . . ?
C58 C57 H57 118.9 . . ?
C56 C57 H57 118.9 . . ?
C59 C58 C57 117.1(3) . . ?
C59 C58 C64 119.7(3) . . ?
C57 C58 C64 123.3(3) . . ?
C60 C59 C58 123.4(4) . . ?
C60 C59 H59 118.3 . . ?
C58 C59 H59 118.3 . . ?
C59 C60 C55 119.1(3) . . ?
C59 C60 C67 120.6(3) . . ?
C55 C60 C67 120.3(3) . . ?
C62 C61 C56 113.4(3) . . ?
C62 C61 C63 110.2(3) . . ?
C56 C61 C63 111.1(3) . . ?
C62 C61 H61 107.3 . . ?
C56 C61 H61 107.3 . . ?
C63 C61 H61 107.3 . . ?
C61 C62 H62A 109.5 . . ?
C61 C62 H62B 109.5 . . ?
H62A C62 H62B 109.5 . . ?
C61 C62 H62C 109.5 . . ?
H62A C62 H62C 109.5 . . ?
H62B C62 H62C 109.5 . . ?
C61 C63 H63A 109.5 . . ?
C61 C63 H63B 109.5 . . ?
H63A C63 H63B 109.5 . . ?
C61 C63 H63C 109.5 . . ?
H63A C63 H63C 109.5 . . ?
H63B C63 H63C 109.5 . . ?
C65 C64 C66 111.7(5) . . ?
C65 C64 C58 110.7(4) . . ?
C66 C64 C58 113.3(4) . . ?
C65 C64 H64 106.9 . . ?
C66 C64 H64 106.9 . . ?
C58 C64 H64 106.9 . . ?
C64 C65 H65A 109.5 . . ?
C64 C65 H65B 109.5 . . ?
H65A C65 H65B 109.5 . . ?
C64 C65 H65C 109.5 . . ?
H65A C65 H65C 109.5 . . ?
H65B C65 H65C 109.5 . . ?
C64 C66 H66A 109.5 . . ?
C64 C66 H66B 109.5 . . ?
H66A C66 H66B 109.5 . . ?
C64 C66 H66C 109.5 . . ?
H66A C66 H66C 109.5 . . ?
H66B C66 H66C 109.5 . . ?
C69 C67 C60 111.1(4) . . ?
C69 C67 C68 110.9(4) . . ?
C60 C67 C68 111.0(3) . . ?
C69 C67 H67 107.9 . . ?
C60 C67 H67 107.9 . . ?
C68 C67 H67 107.9 . . ?
C67 C68 H68A 109.5 . . ?
C67 C68 H68B 109.5 . . ?
H68A C68 H68B 109.5 . . ?
C67 C68 H68C 109.5 . . ?
H68A C68 H68C 109.5 . . ?
H68B C68 H68C 109.5 . . ?
C67 C69 H69A 109.5 . . ?
C67 C69 H69B 109.5 . . ?
H69A C69 H69B 109.5 . . ?
C67 C69 H69C 109.5 . . ?
H69A C69 H69C 109.5 . . ?
H69B C69 H69C 109.5 . . ?
C71 C70 C75 119.3(3) . . ?
C71 C70 C48 121.7(3) . . ?
C75 C70 C48 118.9(3) . . ?
C72 C71 C70 119.6(3) . . ?
C72 C71 C76 119.4(3) . . ?
C70 C71 C76 120.9(3) . . ?
C71 C72 C73 122.7(3) . . ?
C71 C72 H72 118.7 . . ?
C73 C72 H72 118.7 . . ?
C72 C73 C74 117.6(3) . . ?
C72 C73 C79 122.6(3) . . ?
C74 C73 C79 119.8(3) . . ?
C73 C74 C75 121.8(3) . . ?
C73 C74 H74 119.1 . . ?
C75 C74 H74 119.1 . . ?
C74 C75 C70 119.0(3) . . ?
C74 C75 C82 119.4(3) . . ?
C70 C75 C82 121.6(3) . . ?
C77 C76 C71 112.0(3) . . ?
C77 C76 C78 110.0(3) . . ?
C71 C76 C78 110.8(3) . . ?
C77 C76 H76 108.0 . . ?
C71 C76 H76 108.0 . . ?
C78 C76 H76 108.0 . . ?
C76 C77 H77A 109.5 . . ?
C76 C77 H77B 109.5 . . ?
H77A C77 H77B 109.5 . . ?
C76 C77 H77C 109.5 . . ?
H77A C77 H77C 109.5 . . ?
H77B C77 H77C 109.5 . . ?
C76 C78 H78A 109.5 . . ?
C76 C78 H78B 109.5 . . ?
H78A C78 H78B 109.5 . . ?
C76 C78 H78C 109.5 . . ?
H78A C78 H78C 109.5 . . ?
H78B C78 H78C 109.5 . . ?
C81 C79 C73 112.5(3) . . ?
C81 C79 C80 110.1(3) . . ?
C73 C79 C80 110.3(3) . . ?
C81 C79 H79 107.9 . . ?
C73 C79 H79 107.9 . . ?
C80 C79 H79 107.9 . . ?
C79 C80 H80A 109.5 . . ?
C79 C80 H80B 109.5 . . ?
H80A C80 H80B 109.5 . . ?
C79 C80 H80C 109.5 . . ?
H80A C80 H80C 109.5 . . ?
H80B C80 H80C 109.5 . . ?
C79 C81 H81A 109.5 . . ?
C79 C81 H81B 109.5 . . ?
H81A C81 H81B 109.5 . . ?
C79 C81 H81C 109.5 . . ?
H81A C81 H81C 109.5 . . ?
H81B C81 H81C 109.5 . . ?
C83 C82 C75 112.1(3) . . ?
C83 C82 C84 109.9(4) . . ?
C75 C82 C84 111.0(3) . . ?
C83 C82 H82 107.9 . . ?
C75 C82 H82 107.9 . . ?
C84 C82 H82 107.9 . . ?
C82 C83 H83A 109.5 . . ?
C82 C83 H83B 109.5 . . ?
H83A C83 H83B 109.5 . . ?
C82 C83 H83C 109.5 . . ?
H83A C83 H83C 109.5 . . ?
H83B C83 H83C 109.5 . . ?
C82 C84 H84A 109.5 . . ?
C82 C84 H84B 109.5 . . ?
H84A C84 H84B 109.5 . . ?
C82 C84 H84C 109.5 . . ?
H84A C84 H84C 109.5 . . ?
H84B C84 H84C 109.5 . . ?
C92 C91 C96 120.0 . . ?
Mn2 C91 Mn1 102.81(9) . . ?
C92 C91 H91 120.0 . . ?
C96 C91 H91 120.0 . . ?
Mn2 C91 H91 128.7 . . ?
Mn1 C91 H91 128.5 . . ?
C93 C92 C91 120.0 . . ?
Mn2 C92 Mn1 103.16(10) . . ?
C93 C92 H92 120.0 . . ?
C91 C92 H92 120.0 . . ?
Mn2 C92 H92 128.4 . . ?
Mn1 C92 H92 128.4 . . ?
C92 C93 C94 120.0 . . ?
Mn2 C93 Mn1 104.39(11) . . ?
C92 C93 H93 120.0 . . ?
C94 C93 H93 120.0 . . ?
Mn2 C93 H93 127.7 . . ?
Mn1 C93 H93 127.9 . . ?
C95 C94 C93 120.0 . . ?
Mn1 C94 Mn2 105.29(9) . . ?
C95 C94 H94 120.0 . . ?
C93 C94 H94 120.0 . . ?
Mn1 C94 H94 127.4 . . ?
Mn2 C94 H94 127.3 . . ?
C94 C95 C96 120.0 . . ?
Mn1 C95 Mn2 104.91(10) . . ?
C94 C95 H95 120.0 . . ?
C96 C95 H95 120.0 . . ?
Mn1 C95 H95 127.5 . . ?
Mn2 C95 H95 127.6 . . ?
C95 C96 C91 120.0 . . ?
Mn1 C96 Mn2 103.66(11) . . ?
C95 C96 H96 120.0 . . ?
C91 C96 H96 120.0 . . ?
Mn1 C96 H96 128.0 . . ?
Mn2 C96 H96 128.3 . . ?
C101 Mn3 C94G 140.72(11) . . ?
C101 Mn3 C93G 141.47(11) . . ?
C101 Mn3 C95G 141.23(12) . . ?
C101 Mn3 C92G 142.73(12) . . ?
C101 Mn3 C96G 142.49(11) . . ?
C101 Mn3 C91G 143.26(11) . . ?
C143 Mn4 C94G 140.10(11) . . ?
C143 Mn4 C95G 143.06(13) . . ?
C143 Mn4 C93G 139.18(12) . . ?
C143 Mn4 C96G 145.15(12) . . ?
C143 Mn4 C92G 141.12(12) . . ?
C143 Mn4 C91G 144.10(11) . . ?
C106 C101 C102 117.1(3) . . ?
C106 C101 Mn3 121.3(2) . . ?
C102 C101 Mn3 121.5(2) . . ?
C103 C102 C101 121.7(3) . . ?
C103 C102 C113 122.0(3) . . ?
C101 C102 C113 116.2(3) . . ?
C104 C103 C102 117.8(3) . . ?
C104 C103 C107 120.4(3) . . ?
C102 C103 C107 121.8(3) . . ?
C103 C104 C105 123.8(3) . . ?
C103 C104 H104 118.1 . . ?
C105 C104 H104 118.1 . . ?
C104 C105 C106 117.1(3) . . ?
C104 C105 C110 119.2(3) . . ?
C106 C105 C110 123.6(3) . . ?
C105 C106 C101 122.4(3) . . ?
C105 C106 C128 121.3(3) . . ?
C101 C106 C128 116.3(3) . . ?
C103 C107 C109 111.2(3) . . ?
C103 C107 C108 111.5(3) . . ?
C109 C107 C108 110.5(3) . . ?
C103 C107 H107 107.8 . . ?
C109 C107 H107 107.8 . . ?
C108 C107 H107 107.8 . . ?
C107 C108 H10A 109.5 . . ?
C107 C108 H10B 109.5 . . ?
H10A C108 H10B 109.5 . . ?
C107 C108 H10C 109.5 . . ?
H10A C108 H10C 109.5 . . ?
H10B C108 H10C 109.5 . . ?
C107 C109 H10D 109.5 . . ?
C107 C109 H10E 109.5 . . ?
H10D C109 H10E 109.5 . . ?
C107 C109 H10F 109.5 . . ?
H10D C109 H10F 109.5 . . ?
H10E C109 H10F 109.5 . . ?
C105 C110 C112 112.9(3) . . ?
C105 C110 C111 111.9(3) . . ?
C112 C110 C111 109.3(3) . . ?
C105 C110 H110 107.5 . . ?
C112 C110 H110 107.5 . . ?
C111 C110 H110 107.5 . . ?
C110 C111 H11D 109.5 . . ?
C110 C111 H11E 109.5 . . ?
H11D C111 H11E 109.5 . . ?
C110 C111 H11F 109.5 . . ?
H11D C111 H11F 109.5 . . ?
H11E C111 H11F 109.5 . . ?
C110 C112 H11G 109.5 . . ?
C110 C112 H11H 109.5 . . ?
H11G C112 H11H 109.5 . . ?
C110 C112 H11I 109.5 . . ?
H11G C112 H11I 109.5 . . ?
H11H C112 H11I 109.5 . . ?
C118 C113 C114 118.9(3) . . ?
C118 C113 C102 119.6(3) . . ?
C114 C113 C102 121.4(3) . . ?
C115 C114 C113 119.4(3) . . ?
C115 C114 C119 119.4(3) . . ?
C113 C114 C119 121.2(3) . . ?
C114 C115 C116 122.2(3) . . ?
C114 C115 H115 118.9 . . ?
C116 C115 H115 118.9 . . ?
C117 C116 C115 117.9(3) . . ?
C117 C116 C122 121.3(3) . . ?
C115 C116 C122 120.8(3) . . ?
C116 C117 C118 122.2(3) . . ?
C116 C117 H117 118.9 . . ?
C118 C117 H117 118.9 . . ?
C117 C118 C113 119.2(3) . . ?
C117 C118 C125 119.4(3) . . ?
C113 C118 C125 121.3(3) . . ?
C114 C119 C121 112.3(3) . . ?
C114 C119 C120 111.4(3) . . ?
C121 C119 C120 110.6(3) . . ?
C114 C119 H119 107.4 . . ?
C121 C119 H119 107.4 . . ?
C120 C119 H119 107.4 . . ?
C119 C120 H12D 109.5 . . ?
C119 C120 H12E 109.5 . . ?
H12D C120 H12E 109.5 . . ?
C119 C120 H12F 109.5 . . ?
H12D C120 H12F 109.5 . . ?
H12E C120 H12F 109.5 . . ?
C119 C121 H12G 109.5 . . ?
C119 C121 H12H 109.5 . . ?
H12G C121 H12H 109.5 . . ?
C119 C121 H12I 109.5 . . ?
H12G C121 H12I 109.5 . . ?
H12H C121 H12I 109.5 . . ?
C124 C122 C116 112.3(3) . . ?
C124 C122 C123 111.1(3) . . ?
C116 C122 C123 110.6(3) . . ?
C124 C122 H122 107.6 . . ?
C116 C122 H122 107.6 . . ?
C123 C122 H122 107.6 . . ?
C122 C123 H12J 109.5 . . ?
C122 C123 H12K 109.5 . . ?
H12J C123 H12K 109.5 . . ?
C122 C123 H12L 109.5 . . ?
H12J C123 H12L 109.5 . . ?
H12K C123 H12L 109.5 . . ?
C122 C124 H12M 109.5 . . ?
C122 C124 H12N 109.5 . . ?
H12M C124 H12N 109.5 . . ?
C122 C124 H12O 109.5 . . ?
H12M C124 H12O 109.5 . . ?
H12N C124 H12O 109.5 . . ?
C126 C125 C118 111.7(3) . . ?
C126 C125 C127 111.0(3) . . ?
C118 C125 C127 110.8(3) . . ?
C126 C125 H125 107.7 . . ?
C118 C125 H125 107.7 . . ?
C127 C125 H125 107.7 . . ?
C125 C126 H12P 109.5 . . ?
C125 C126 H12Q 109.5 . . ?
H12P C126 H12Q 109.5 . . ?
C125 C126 H12R 109.5 . . ?
H12P C126 H12R 109.5 . . ?
H12Q C126 H12R 109.5 . . ?
C125 C127 H12S 109.5 . . ?
C125 C127 H12T 109.5 . . ?
H12S C127 H12T 109.5 . . ?
C125 C127 H12U 109.5 . . ?
H12S C127 H12U 109.5 . . ?
H12T C127 H12U 109.5 . . ?
C129 C128 C133 120.1(3) . . ?
C129 C128 C106 121.0(3) . . ?
C133 C128 C106 118.8(3) . . ?
C130 C129 C128 118.6(3) . . ?
C130 C129 C134 119.6(3) . . ?
C128 C129 C134 121.8(3) . . ?
C131 C130 C129 122.8(3) . . ?
C131 C130 H130 118.6 . . ?
C129 C130 H130 118.6 . . ?
C130 C131 C132 117.4(3) . . ?
C130 C131 C137 119.1(3) . . ?
C132 C131 C137 123.5(3) . . ?
C131 C132 C133 122.2(3) . . ?
C131 C132 H132 118.9 . . ?
C133 C132 H132 118.9 . . ?
C132 C133 C128 118.8(3) . . ?
C132 C133 C140 119.5(3) . . ?
C128 C133 C140 121.7(3) . . ?
C129 C134 C135 111.6(3) . . ?
C129 C134 C136 111.3(3) . . ?
C135 C134 C136 109.7(3) . . ?
C129 C134 H134 108.0 . . ?
C135 C134 H134 108.0 . . ?
C136 C134 H134 108.0 . . ?
C134 C135 H13A 109.5 . . ?
C134 C135 H13B 109.5 . . ?
H13A C135 H13B 109.5 . . ?
C134 C135 H13C 109.5 . . ?
H13A C135 H13C 109.5 . . ?
H13B C135 H13C 109.5 . . ?
C134 C136 H13D 109.5 . . ?
C134 C136 H13E 109.5 . . ?
H13D C136 H13E 109.5 . . ?
C134 C136 H13F 109.5 . . ?
H13D C136 H13F 109.5 . . ?
H13E C136 H13F 109.5 . . ?
C138 C137 C131 115.4(4) . . ?
C138 C137 C139 112.0(4) . . ?
C131 C137 C139 109.2(3) . . ?
C138 C137 H137 106.6 . . ?
C131 C137 H137 106.6 . . ?
C139 C137 H137 106.6 . . ?
C137 C138 H13G 109.5 . . ?
C137 C138 H13H 109.5 . . ?
H13G C138 H13H 109.5 . . ?
C137 C138 H13I 109.5 . . ?
H13G C138 H13I 109.5 . . ?
H13H C138 H13I 109.5 . . ?
C137 C139 H13J 109.5 . . ?
C137 C139 H13K 109.5 . . ?
H13J C139 H13K 109.5 . . ?
C137 C139 H13L 109.5 . . ?
H13J C139 H13L 109.5 . . ?
H13K C139 H13L 109.5 . . ?
C133 C140 C142 112.4(3) . . ?
C133 C140 C141 111.2(3) . . ?
C142 C140 C141 109.4(3) . . ?
C133 C140 H140 107.9 . . ?
C142 C140 H140 107.9 . . ?
C141 C140 H140 107.9 . . ?
C140 C141 H14A 109.5 . . ?
C140 C141 H14B 109.5 . . ?
H14A C141 H14B 109.5 . . ?
C140 C141 H14C 109.5 . . ?
H14A C141 H14C 109.5 . . ?
H14B C141 H14C 109.5 . . ?
C140 C142 H14D 109.5 . . ?
C140 C142 H14E 109.5 . . ?
H14D C142 H14E 109.5 . . ?
C140 C142 H14F 109.5 . . ?
H14D C142 H14F 109.5 . . ?
H14E C142 H14F 109.5 . . ?
C144 C143 C148 117.9(3) . . ?
C144 C143 Mn4 121.4(2) . . ?
C148 C143 Mn4 120.7(2) . . ?
C143 C144 C145 122.2(3) . . ?
C143 C144 C155 116.3(3) . . ?
C145 C144 C155 121.5(3) . . ?
C146 C145 C144 117.2(3) . . ?
C146 C145 C149 120.0(3) . . ?
C144 C145 C149 122.8(3) . . ?
C145 C146 C147 123.9(3) . . ?
C145 C146 H146 118.0 . . ?
C147 C146 H146 118.0 . . ?
C148 C147 C146 117.4(3) . . ?
C148 C147 C152 123.4(3) . . ?
C146 C147 C152 119.1(3) . . ?
C147 C148 C143 121.3(3) . . ?
C147 C148 C170 121.5(3) . . ?
C143 C148 C170 117.2(3) . . ?
C145 C149 C151 111.7(3) . . ?
C145 C149 C150 111.7(3) . . ?
C151 C149 C150 109.9(3) . . ?
C145 C149 H149 107.8 . . ?
C151 C149 H149 107.8 . . ?
C150 C149 H149 107.8 . . ?
C149 C150 H15A 109.5 . . ?
C149 C150 H15B 109.5 . . ?
H15A C150 H15B 109.5 . . ?
C149 C150 H15C 109.5 . . ?
H15A C150 H15C 109.5 . . ?
H15B C150 H15C 109.5 . . ?
C149 C151 H15D 109.5 . . ?
C149 C151 H15E 109.5 . . ?
H15D C151 H15E 109.5 . . ?
C149 C151 H15F 109.5 . . ?
H15D C151 H15F 109.5 . . ?
H15E C151 H15F 109.5 . . ?
C147 C152 C153 112.6(3) . . ?
C147 C152 C154 112.0(3) . . ?
C153 C152 C154 109.6(3) . . ?
C147 C152 H152 107.5 . . ?
C153 C152 H152 107.5 . . ?
C154 C152 H152 107.5 . . ?
C152 C153 H15G 109.5 . . ?
C152 C153 H15H 109.5 . . ?
H15G C153 H15H 109.5 . . ?
C152 C153 H15I 109.5 . . ?
H15G C153 H15I 109.5 . . ?
H15H C153 H15I 109.5 . . ?
C152 C154 H15J 109.5 . . ?
C152 C154 H15K 109.5 . . ?
H15J C154 H15K 109.5 . . ?
C152 C154 H15L 109.5 . . ?
H15J C154 H15L 109.5 . . ?
H15K C154 H15L 109.5 . . ?
C156 C155 C160 120.4(3) . . ?
C156 C155 C144 119.4(3) . . ?
C160 C155 C144 120.2(3) . . ?
C157 C156 C155 118.9(3) . . ?
C157 C156 C161 118.6(3) . . ?
C155 C156 C161 122.4(3) . . ?
C156 C157 C158 122.6(4) . . ?
C156 C157 H157 118.7 . . ?
C158 C157 H157 118.7 . . ?
C157 C158 C159 117.2(3) . . ?
C157 C158 C164 119.9(4) . . ?
C159 C158 C164 122.9(4) . . ?
C158 C159 C160 122.8(4) . . ?
C158 C159 H159 118.6 . . ?
C160 C159 H159 118.6 . . ?
C159 C160 C155 118.0(3) . . ?
C159 C160 C167 120.1(3) . . ?
C155 C160 C167 121.9(3) . . ?
C162 C161 C156 111.9(3) . . ?
C162 C161 C163 110.2(3) . . ?
C156 C161 C163 112.3(3) . . ?
C162 C161 H161 107.4 . . ?
C156 C161 H161 107.4 . . ?
C163 C161 H161 107.4 . . ?
C161 C162 H16A 109.5 . . ?
C161 C162 H16B 109.5 . . ?
H16A C162 H16B 109.5 . . ?
C161 C162 H16C 109.5 . . ?
H16A C162 H16C 109.5 . . ?
H16B C162 H16C 109.5 . . ?
C161 C163 H16D 109.5 . . ?
C161 C163 H16E 109.5 . . ?
H16D C163 H16E 109.5 . . ?
C161 C163 H16F 109.5 . . ?
H16D C163 H16F 109.5 . . ?
H16E C163 H16F 109.5 . . ?
C166 C164 C158 114.9(4) . . ?
C166 C164 C165 113.5(4) . . ?
C158 C164 C165 111.0(4) . . ?
C166 C164 H164 105.5 . . ?
C158 C164 H164 105.5 . . ?
C165 C164 H164 105.5 . . ?
C164 C165 H16G 109.5 . . ?
C164 C165 H16H 109.5 . . ?
H16G C165 H16H 109.5 . . ?
C164 C165 H16I 109.5 . . ?
H16G C165 H16I 109.5 . . ?
H16H C165 H16I 109.5 . . ?
C164 C166 H16J 109.5 . . ?
C164 C166 H16K 109.5 . . ?
H16J C166 H16K 109.5 . . ?
C164 C166 H16L 109.5 . . ?
H16J C166 H16L 109.5 . . ?
H16K C166 H16L 109.5 . . ?
C160 C167 C168 112.4(3) . . ?
C160 C167 C169 111.4(3) . . ?
C168 C167 C169 109.1(3) . . ?
C160 C167 H167 107.9 . . ?
C168 C167 H167 107.9 . . ?
C169 C167 H167 107.9 . . ?
C167 C168 H16M 109.5 . . ?
C167 C168 H16N 109.5 . . ?
H16M C168 H16N 109.5 . . ?
C167 C168 H16O 109.5 . . ?
H16M C168 H16O 109.5 . . ?
H16N C168 H16O 109.5 . . ?
C167 C169 H16P 109.5 . . ?
C167 C169 H16Q 109.5 . . ?
H16P C169 H16Q 109.5 . . ?
C167 C169 H16R 109.5 . . ?
H16P C169 H16R 109.5 . . ?
H16Q C169 H16R 109.5 . . ?
C175 C170 C171 119.2(3) . . ?
C175 C170 C148 121.3(3) . . ?
C171 C170 C148 119.4(3) . . ?
C172 C171 C170 119.3(3) . . ?
C172 C171 C176 119.3(3) . . ?
C170 C171 C176 121.4(3) . . ?
C173 C172 C171 122.9(3) . . ?
C173 C172 H172 118.6 . . ?
C171 C172 H172 118.6 . . ?
C174 C173 C172 117.8(3) . . ?
C174 C173 C179 121.4(3) . . ?
C172 C173 C179 120.8(3) . . ?
C173 C174 C175 122.3(3) . . ?
C173 C174 H174 118.8 . . ?
C175 C174 H174 118.8 . . ?
C170 C175 C174 118.3(3) . . ?
C170 C175 C182 122.3(3) . . ?
C174 C175 C182 119.4(3) . . ?
C177 C176 C178 111.8(4) . . ?
C177 C176 C171 111.2(3) . . ?
C178 C176 C171 111.1(3) . . ?
C177 C176 H176 107.5 . . ?
C178 C176 H176 107.5 . . ?
C171 C176 H176 107.5 . . ?
C176 C177 H17A 109.5 . . ?
C176 C177 H17B 109.5 . . ?
H17A C177 H17B 109.5 . . ?
C176 C177 H17C 109.5 . . ?
H17A C177 H17C 109.5 . . ?
H17B C177 H17C 109.5 . . ?
C176 C178 H17D 109.5 . . ?
C176 C178 H17E 109.5 . . ?
H17D C178 H17E 109.5 . . ?
C176 C178 H17F 109.5 . . ?
H17D C178 H17F 109.5 . . ?
H17E C178 H17F 109.5 . . ?
C180 C179 C173 110.6(3) . . ?
C180 C179 C181 109.7(3) . . ?
C173 C179 C181 112.1(3) . . ?
C180 C179 H179 108.1 . . ?
C173 C179 H179 108.1 . . ?
C181 C179 H179 108.1 . . ?
C179 C180 H18A 109.5 . . ?
C179 C180 H18B 109.5 . . ?
H18A C180 H18B 109.5 . . ?
C179 C180 H18C 109.5 . . ?
H18A C180 H18C 109.5 . . ?
H18B C180 H18C 109.5 . . ?
C179 C181 H18D 109.5 . . ?
C179 C181 H18E 109.5 . . ?
H18D C181 H18E 109.5 . . ?
C179 C181 H18F 109.5 . . ?
H18D C181 H18F 109.5 . . ?
H18E C181 H18F 109.5 . . ?
C183 C182 C175 113.0(3) . . ?
C183 C182 C184 110.2(3) . . ?
C175 C182 C184 111.7(3) . . ?
C183 C182 H182 107.2 . . ?
C175 C182 H182 107.2 . . ?
C184 C182 H182 107.2 . . ?
C182 C183 H18G 109.5 . . ?
C182 C183 H18H 109.5 . . ?
H18G C183 H18H 109.5 . . ?
C182 C183 H18I 109.5 . . ?
H18G C183 H18I 109.5 . . ?
H18H C183 H18I 109.5 . . ?
C182 C184 H18J 109.5 . . ?
C182 C184 H18K 109.5 . . ?
H18J C184 H18K 109.5 . . ?
C182 C184 H18L 109.5 . . ?
H18J C184 H18L 109.5 . . ?
H18K C184 H18L 109.5 . . ?
C92G C91G C96G 120.0 . . ?
C92G C91G Mn3 71.83(9) . . ?
C96G C91G Mn3 72.00(10) . . ?
C92G C91G Mn4 72.16(10) . . ?
C96G C91G Mn4 71.54(10) . . ?
Mn3 C91G Mn4 103.09(9) . . ?
C92G C91G H91G 120.0 . . ?
C96G C91G H91G 120.0 . . ?
Mn3 C91G H91G 128.4 . . ?
Mn4 C91G H91G 128.5 . . ?
C93G C92G C91G 120.0 . . ?
C93G C92G Mn3 71.61(9) . . ?
C91G C92G Mn3 72.43(9) . . ?
C93G C92G Mn4 71.35(9) . . ?
C91G C92G Mn4 72.44(9) . . ?
Mn3 C92G Mn4 103.44(10) . . ?
C93G C92G H92G 120.0 . . ?
C91G C92G H92G 120.0 . . ?
Mn3 C92G H92G 128.1 . . ?
Mn4 C92G H92G 128.4 . . ?
C94G C93G C92G 120.0 . . ?
C94G C93G Mn3 71.85(9) . . ?
C92G C93G Mn3 72.49(9) . . ?
C94G C93G Mn4 71.33(10) . . ?
C92G C93G Mn4 73.05(9) . . ?
Mn3 C93G Mn4 104.51(10) . . ?
C94G C93G H93G 120.0 . . ?
C92G C93G H93G 120.0 . . ?
Mn3 C93G H93G 127.8 . . ?
Mn4 C93G H93G 127.7 . . ?
C93G C94G C95G 120.0 . . ?
C93G C94G Mn4 72.75(10) . . ?
C95G C94G Mn4 72.12(10) . . ?
C93G C94G Mn3 72.13(10) . . ?
C95G C94G Mn3 72.31(9) . . ?
Mn4 C94G Mn3 105.23(9) . . ?
C93G C94G H94G 120.0 . . ?
C95G C94G H94G 120.0 . . ?
Mn4 C94G H94G 127.1 . . ?
Mn3 C94G H94G 127.6 . . ?
C96G C95G C94G 120.0 . . ?
C96G C95G Mn4 72.93(9) . . ?
C94G C95G Mn4 71.83(9) . . ?
C96G C95G Mn3 72.53(9) . . ?
C94G C95G Mn3 71.70(9) . . ?
Mn4 C95G Mn3 104.85(11) . . ?
C96G C95G H95G 120.0 . . ?
C94G C95G H95G 120.0 . . ?
Mn4 C95G H95G 127.2 . . ?
Mn3 C95G H95G 127.9 . . ?
C95G C96G C91G 120.0 . . ?
C95G C96G Mn3 71.64(9) . . ?
C91G C96G Mn3 72.28(9) . . ?
C95G C96G Mn4 71.23(9) . . ?
C91G C96G Mn4 72.95(10) . . ?
Mn3 C96G Mn4 103.77(10) . . ?
C95G C96G H96G 120.0 . . ?
C91G C96G H96G 120.0 . . ?
Mn3 C96G H96G 128.3 . . ?
Mn4 C96G H96G 128.0 . . ?
C206 C201 C202 123.1(8) . . ?
C206 C201 C207 123.3(8) . . ?
C202 C201 C207 112.1(8) . . ?
C203 C202 C201 113.8(10) . . ?
C203 C202 H202 123.1 . . ?
C201 C202 H202 123.1 . . ?
C202 C203 C204 126.5(9) . . ?
C202 C203 H203 116.7 . . ?
C204 C203 H203 116.7 . . ?
C205 C204 C203 116.5(8) . . ?
C205 C204 H204 121.7 . . ?
C203 C204 H204 121.7 . . ?
C204 C205 C206 118.1(7) . . ?
C204 C205 H205 121.0 . . ?
C206 C205 H205 121.0 . . ?
C201 C206 C205 120.3(6) . . ?
C201 C206 H206 119.8 . . ?
C205 C206 H206 119.8 . . ?
C201 C207 H20D 109.5 . . ?
C201 C207 H20E 109.5 . . ?
H20D C207 H20E 109.5 . . ?
C201 C207 H20F 109.5 . . ?
H20D C207 H20F 109.5 . . ?
H20E C207 H20F 109.5 . . ?
C212 C211 C216 123.1(5) . . ?
C212 C211 H211 118.5 . . ?
C216 C211 H211 118.5 . . ?
C211 C212 C213 118.5(6) . . ?
C211 C212 H212 120.8 . . ?
C213 C212 H212 120.8 . . ?
C214 C213 C212 121.6(6) . . ?
C214 C213 H213 119.2 . . ?
C212 C213 H213 119.2 . . ?
C213 C214 C215 118.3(5) . . ?
C213 C214 H214 120.8 . . ?
C215 C214 H214 120.8 . . ?
C216 C215 C214 120.3(5) . . ?
C216 C215 H215 119.9 . . ?
C214 C215 H215 119.9 . . ?
C215 C216 C211 118.1(5) . . ?
C215 C216 C217 120.3(5) . . ?
C211 C216 C217 121.6(5) . . ?
C216 C217 H21D 109.5 . . ?
C216 C217 H21E 109.5 . . ?
H21D C217 H21E 109.5 . . ?
C216 C217 H21F 109.5 . . ?
H21D C217 H21F 109.5 . . ?
H21E C217 H21F 109.5 . . ?
C222 C221 C226 119.9(6) . . ?
C222 C221 H221 120.1 . . ?
C226 C221 H221 120.1 . . ?
C221 C222 C223 121.4(7) . . ?
C221 C222 H222 119.3 . . ?
C223 C222 H222 119.3 . . ?
C224 C223 C222 118.5(6) . . ?
C224 C223 H223 120.8 . . ?
C222 C223 H223 120.8 . . ?
C223 C224 C225 120.8(6) . . ?
C223 C224 H224 119.6 . . ?
C225 C224 H224 119.6 . . ?
C224 C225 C226 121.0(5) . . ?
C224 C225 H225 119.5 . . ?
C226 C225 H225 119.5 . . ?
C225 C226 C221 118.4(5) . . ?
C225 C226 C227 120.8(4) . . ?
C221 C226 C227 120.7(5) . . ?
C226 C227 H22A 109.5 . . ?
C226 C227 H22B 109.5 . . ?
H22A C227 H22B 109.5 . . ?
C226 C227 H22C 109.5 . . ?
H22A C227 H22C 109.5 . . ?
H22B C227 H22C 109.5 . . ?
C232 C231 C236 118.6(3) . . ?
C232 C231 C237 121.1(4) . . ?
C236 C231 C237 120.3(4) . . ?
C231 C232 C233 121.5(3) . . ?
C231 C232 H232 119.2 . . ?
C233 C232 H232 119.2 . . ?
C234 C233 C232 119.0(4) . . ?
C234 C233 H233 120.5 . . ?
C232 C233 H233 120.5 . . ?
C235 C234 C233 120.5(4) . . ?
C235 C234 H234 119.7 . . ?
C233 C234 H234 119.7 . . ?
C234 C235 C236 119.5(4) . . ?
C234 C235 H235 120.3 . . ?
C236 C235 H235 120.3 . . ?
C231 C236 C235 120.9(4) . . ?
C231 C236 H236 119.6 . . ?
C235 C236 H236 119.6 . . ?
C231 C237 H23D 109.5 . . ?
C231 C237 H23E 109.5 . . ?
H23D C237 H23E 109.5 . . ?
C231 C237 H23F 109.5 . . ?
H23D C237 H23F 109.5 . . ?
H23E C237 H23F 109.5 . . ?
C246 C241 C242 116.4(4) . . ?
C246 C241 C247 121.5(4) . . ?
C242 C241 C247 122.1(3) . . ?
C243 C242 C241 121.5(4) . . ?
C243 C242 H242 119.3 . . ?
C241 C242 H242 119.3 . . ?
C244 C243 C242 120.4(4) . . ?
C244 C243 H243 119.8 . . ?
C242 C243 H243 119.8 . . ?
C243 C244 C245 119.7(4) . . ?
C243 C244 H244 120.2 . . ?
C245 C244 H244 120.2 . . ?
C246 C245 C244 120.0(4) . . ?
C246 C245 H245 120.0 . . ?
C244 C245 H245 120.0 . . ?
C245 C246 C241 122.1(4) . . ?
C245 C246 H246 118.9 . . ?
C241 C246 H246 118.9 . . ?
C241 C247 H24D 109.5 . . ?
C241 C247 H24E 109.5 . . ?
H24D C247 H24E 109.5 . . ?
C241 C247 H24F 109.5 . . ?
H24D C247 H24F 109.5 . . ?
H24E C247 H24F 109.5 . . ?
C252 C251 C256 118.2(4) . . ?
C252 C251 C257 121.5(3) . . ?
C256 C251 C257 120.3(4) . . ?
C251 C252 C253 121.5(3) . . ?
C251 C252 H252 119.3 . . ?
C253 C252 H252 119.3 . . ?
C254 C253 C252 120.1(4) . . ?
C254 C253 H253 119.9 . . ?
C252 C253 H253 119.9 . . ?
C255 C254 C253 119.1(4) . . ?
C255 C254 H254 120.4 . . ?
C253 C254 H254 120.4 . . ?
C254 C255 C256 120.5(4) . . ?
C254 C255 H255 119.7 . . ?
C256 C255 H255 119.7 . . ?
C255 C256 C251 120.5(4) . . ?
C255 C256 H256 119.7 . . ?
C251 C256 H256 119.7 . . ?
C251 C257 H25A 109.5 . . ?
C251 C257 H25B 109.5 . . ?
H25A C257 H25B 109.5 . . ?
C251 C257 H25C 109.5 . . ?
H25A C257 H25C 109.5 . . ?
H25B C257 H25C 109.5 . . ?
C266 C261 C262 117.2(4) . . ?
C266 C261 C267 119.9(4) . . ?
C262 C261 C267 122.9(4) . . ?
C263 C262 C261 121.4(4) . . ?
C263 C262 H262 119.3 . . ?
C261 C262 H262 119.3 . . ?
C264 C263 C262 120.7(4) . . ?
C264 C263 H263 119.6 . . ?
C262 C263 H263 119.6 . . ?
C263 C264 C265 118.7(4) . . ?
C263 C264 H264 120.7 . . ?
C265 C264 H264 120.7 . . ?
C264 C265 C266 120.5(4) . . ?
C264 C265 H265 119.7 . . ?
C266 C265 H265 119.7 . . ?
C261 C266 C265 121.4(4) . . ?
C261 C266 H266 119.3 . . ?
C265 C266 H266 119.3 . . ?
C261 C267 H26D 109.5 . . ?
C261 C267 H26E 109.5 . . ?
H26D C267 H26E 109.5 . . ?
C261 C267 H26F 109.5 . . ?
H26D C267 H26F 109.5 . . ?
H26E C267 H26F 109.5 . . ?
C276 C271 C272 119.3(6) . . ?
C276 C271 C277 121.3(6) . . ?
C272 C271 C277 119.4(6) . . ?
C273 C272 C271 119.2(6) . . ?
C273 C272 H272 120.4 . . ?
C271 C272 H272 120.4 . . ?
C272 C273 C274 120.2(6) . . ?
C272 C273 H273 119.9 . . ?
C274 C273 H273 119.9 . . ?
C275 C274 C273 119.2(6) . . ?
C275 C274 H274 120.4 . . ?
C273 C274 H274 120.4 . . ?
C274 C275 C276 121.4(7) . . ?
C274 C275 H275 119.3 . . ?
C276 C275 H275 119.3 . . ?
C271 C276 C275 120.6(6) . . ?
C271 C276 H276 119.7 . . ?
C275 C276 H276 119.7 . . ?
C271 C277 H27D 109.5 . . ?
C271 C277 H27E 109.5 . . ?
H27D C277 H27E 109.5 . . ?
C271 C277 H27F 109.5 . . ?
H27D C277 H27F 109.5 . . ?
H27E C277 H27F 109.5 . . ?

loop_
_geom_bond_atom_site_label_1
_geom_bond_atom_site_label_2
_geom_bond_distance
_geom_bond_site_symmetry_2
_geom_bond_publ_flag
Mn1 C1 2.088(3) . ?
Mn1 C95 2.245(3) . ?
Mn1 C94 2.243(3) . ?
Mn1 C96 2.262(3) . ?
Mn1 C93 2.258(3) . ?
Mn1 C91 2.277(3) . ?
Mn1 C92 2.275(3) . ?
Mn2 C43 2.089(3) . ?
Mn2 C93 2.249(3) . ?
Mn2 C94 2.237(3) . ?
Mn2 C92 2.270(3) . ?
Mn2 C95 2.246(3) . ?
Mn2 C91 2.279(3) . ?
Mn2 C96 2.267(3) . ?
C1 C6 1.403(5) . ?
C1 C2 1.407(5) . ?
C2 C3 1.405(4) . ?
C2 C13 1.517(5) . ?
C3 C4 1.390(5) . ?
C3 C7 1.517(5) . ?
C4 C5 1.394(5) . ?
C4 H4 0.9500 . ?
C5 C6 1.402(4) . ?
C5 C10 1.525(5) . ?
C6 C28 1.512(4) . ?
C7 C8 1.522(5) . ?
C7 C9 1.536(5) . ?
C7 H7 1.0000 . ?
C8 H8A 0.9800 . ?
C8 H8B 0.9800 . ?
C8 H8C 0.9800 . ?
C9 H9A 0.9800 . ?
C9 H9B 0.9800 . ?
C9 H9C 0.9800 . ?
C10 C12 1.521(5) . ?
C10 C11 1.534(5) . ?
C10 H10 1.0000 . ?
C11 H11A 0.9800 . ?
C11 H11B 0.9800 . ?
C11 H11C 0.9800 . ?
C12 H12A 0.9800 . ?
C12 H12B 0.9800 . ?
C12 H12C 0.9800 . ?
C13 C14 1.397(5) . ?
C13 C18 1.430(5) . ?
C14 C15 1.404(5) . ?
C14 C19 1.536(5) . ?
C15 C16 1.382(5) . ?
C15 H15 0.9500 . ?
C16 C17 1.390(5) . ?
C16 C22 1.538(5) . ?
C17 C18 1.391(5) . ?
C17 H17 0.9500 . ?
C18 C25 1.515(5) . ?
C19 C21 1.507(5) . ?
C19 C20 1.511(5) . ?
C19 H19 1.0000 . ?
C20 H20A 0.9800 . ?
C20 H20B 0.9800 . ?
C20 H20C 0.9800 . ?
C21 H21A 0.9800 . ?
C21 H21B 0.9800 . ?
C21 H21C 0.9800 . ?
C22 C24 1.496(6) . ?
C22 C23 1.533(6) . ?
C22 H22 1.0000 . ?
C23 H23A 0.9800 . ?
C23 H23B 0.9800 . ?
C23 H23C 0.9800 . ?
C24 H24A 0.9800 . ?
C24 H24B 0.9800 . ?
C24 H24C 0.9800 . ?
C25 C27 1.521(6) . ?
C25 C26 1.542(6) . ?
C25 H25 1.0000 . ?
C26 H26A 0.9800 . ?
C26 H26B 0.9800 . ?
C26 H26C 0.9800 . ?
C27 H27A 0.9800 . ?
C27 H27B 0.9800 . ?
C27 H27C 0.9800 . ?
C28 C33 1.402(5) . ?
C28 C29 1.416(5) . ?
C29 C30 1.385(5) . ?
C29 C34 1.528(5) . ?
C30 C31 1.406(5) . ?
C30 H30 0.9500 . ?
C31 C32 1.385(5) . ?
C31 C37 1.528(5) . ?
C32 C33 1.401(5) . ?
C32 H32 0.9500 . ?
C33 C40 1.526(5) . ?
C34 C35 1.517(5) . ?
C34 C36 1.537(5) . ?
C34 H34 1.0000 . ?
C35 H35A 0.9800 . ?
C35 H35B 0.9800 . ?
C35 H35C 0.9800 . ?
C36 H36A 0.9800 . ?
C36 H36B 0.9800 . ?
C36 H36C 0.9800 . ?
C37 C38 1.524(5) . ?
C37 C39 1.524(5) . ?
C37 H37 1.0000 . ?
C38 H38A 0.9800 . ?
C38 H38B 0.9800 . ?
C38 H38C 0.9800 . ?
C39 H39A 0.9800 . ?
C39 H39B 0.9800 . ?
C39 H39C 0.9800 . ?
C40 C41 1.510(5) . ?
C40 C42 1.539(5) . ?
C40 H40 1.0000 . ?
C41 H41A 0.9800 . ?
C41 H41B 0.9800 . ?
C41 H41C 0.9800 . ?
C42 H42A 0.9800 . ?
C42 H42B 0.9800 . ?
C42 H42C 0.9800 . ?
C43 C48 1.396(5) . ?
C43 C44 1.426(5) . ?
C44 C45 1.396(5) . ?
C44 C55 1.508(5) . ?
C45 C46 1.382(5) . ?
C45 C49 1.514(5) . ?
C46 C47 1.383(5) . ?
C46 H46 0.9500 . ?
C47 C48 1.412(4) . ?
C47 C52 1.539(5) . ?
C48 C70 1.514(5) . ?
C49 C50 1.524(6) . ?
C49 C51 1.550(6) . ?
C49 H49 1.0000 . ?
C50 H50A 0.9800 . ?
C50 H50B 0.9800 . ?
C50 H50C 0.9800 . ?
C51 H51A 0.9800 . ?
C51 H51B 0.9800 . ?
C51 H51C 0.9800 . ?
C52 C53 1.522(5) . ?
C52 C54 1.531(5) . ?
C52 H52 1.0000 . ?
C53 H53A 0.9800 . ?
C53 H53B 0.9800 . ?
C53 H53C 0.9800 . ?
C54 H54A 0.9800 . ?
C54 H54B 0.9800 . ?
C54 H54C 0.9800 . ?
C55 C56 1.399(5) . ?
C55 C60 1.422(5) . ?
C56 C57 1.400(5) . ?
C56 C61 1.526(5) . ?
C57 C58 1.388(5) . ?
C57 H57 0.9500 . ?
C58 C59 1.381(5) . ?
C58 C64 1.534(5) . ?
C59 C60 1.379(5) . ?
C59 H59 0.9500 . ?
C60 C67 1.534(5) . ?
C61 C62 1.519(5) . ?
C61 C63 1.536(5) . ?
C61 H61 1.0000 . ?
C62 H62A 0.9800 . ?
C62 H62B 0.9800 . ?
C62 H62C 0.9800 . ?
C63 H63A 0.9800 . ?
C63 H63B 0.9800 . ?
C63 H63C 0.9800 . ?
C64 C65 1.496(7) . ?
C64 C66 1.517(6) . ?
C64 H64 1.0000 . ?
C65 H65A 0.9800 . ?
C65 H65B 0.9800 . ?
C65 H65C 0.9800 . ?
C66 H66A 0.9800 . ?
C66 H66B 0.9800 . ?
C66 H66C 0.9800 . ?
C67 C69 1.521(6) . ?
C67 C68 1.537(6) . ?
C67 H67 1.0000 . ?
C68 H68A 0.9800 . ?
C68 H68B 0.9800 . ?
C68 H68C 0.9800 . ?
C69 H69A 0.9800 . ?
C69 H69B 0.9800 . ?
C69 H69C 0.9800 . ?
C70 C71 1.407(5) . ?
C70 C75 1.415(5) . ?
C71 C72 1.384(5) . ?
C71 C76 1.535(5) . ?
C72 C73 1.387(5) . ?
C72 H72 0.9500 . ?
C73 C74 1.402(5) . ?
C73 C79 1.527(5) . ?
C74 C75 1.404(5) . ?
C74 H74 0.9500 . ?
C75 C82 1.513(5) . ?
C76 C77 1.524(5) . ?
C76 C78 1.540(5) . ?
C76 H76 1.0000 . ?
C77 H77A 0.9800 . ?
C77 H77B 0.9800 . ?
C77 H77C 0.9800 . ?
C78 H78A 0.9800 . ?
C78 H78B 0.9800 . ?
C78 H78C 0.9800 . ?
C79 C81 1.512(5) . ?
C79 C80 1.542(5) . ?
C79 H79 1.0000 . ?
C80 H80A 0.9800 . ?
C80 H80B 0.9800 . ?
C80 H80C 0.9800 . ?
C81 H81A 0.9800 . ?
C81 H81B 0.9800 . ?
C81 H81C 0.9800 . ?
C82 C83 1.509(5) . ?
C82 C84 1.549(6) . ?
C82 H82 1.0000 . ?
C83 H83A 0.9800 . ?
C83 H83B 0.9800 . ?
C83 H83C 0.9800 . ?
C84 H84A 0.9800 . ?
C84 H84B 0.9800 . ?
C84 H84C 0.9800 . ?
C91 C92 1.3900 . ?
C91 C96 1.3900 . ?
C91 H91 0.9500 . ?
C92 C93 1.3900 . ?
C92 H92 0.9500 . ?
C93 C94 1.3900 . ?
C93 H93 0.9500 . ?
C94 C95 1.3900 . ?
C94 H94 0.9500 . ?
C95 C96 1.3900 . ?
C95 H95 0.9500 . ?
C96 H96 0.9500 . ?
Mn3 C101 2.076(3) . ?
Mn3 C94G 2.246(2) . ?
Mn3 C93G 2.249(3) . ?
Mn3 C95G 2.254(3) . ?
Mn3 C92G 2.261(3) . ?
Mn3 C96G 2.265(3) . ?
Mn3 C91G 2.268(2) . ?
Mn4 C143 2.085(3) . ?
Mn4 C94G 2.244(2) . ?
Mn4 C95G 2.248(3) . ?
Mn4 C93G 2.263(3) . ?
Mn4 C96G 2.270(3) . ?
Mn4 C92G 2.284(3) . ?
Mn4 C91G 2.288(2) . ?
C101 C106 1.412(5) . ?
C101 C102 1.424(5) . ?
C102 C103 1.410(4) . ?
C102 C113 1.510(4) . ?
C103 C104 1.380(5) . ?
C103 C107 1.506(5) . ?
C104 C105 1.396(5) . ?
C104 H104 0.9500 . ?
C105 C106 1.409(4) . ?
C105 C110 1.518(5) . ?
C106 C128 1.515(4) . ?
C107 C109 1.528(5) . ?
C107 C108 1.539(5) . ?
C107 H107 1.0000 . ?
C108 H10A 0.9800 . ?
C108 H10B 0.9800 . ?
C108 H10C 0.9800 . ?
C109 H10D 0.9800 . ?
C109 H10E 0.9800 . ?
C109 H10F 0.9800 . ?
C110 C112 1.520(5) . ?
C110 C111 1.542(5) . ?
C110 H110 1.0000 . ?
C111 H11D 0.9800 . ?
C111 H11E 0.9800 . ?
C111 H11F 0.9800 . ?
C112 H11G 0.9800 . ?
C112 H11H 0.9800 . ?
C112 H11I 0.9800 . ?
C113 C118 1.410(4) . ?
C113 C114 1.419(5) . ?
C114 C115 1.383(5) . ?
C114 C119 1.523(5) . ?
C115 C116 1.391(5) . ?
C115 H115 0.9500 . ?
C116 C117 1.384(5) . ?
C116 C122 1.524(5) . ?
C117 C118 1.396(4) . ?
C117 H117 0.9500 . ?
C118 C125 1.528(4) . ?
C119 C121 1.529(5) . ?
C119 C120 1.538(5) . ?
C119 H119 1.0000 . ?
C120 H12D 0.9800 . ?
C120 H12E 0.9800 . ?
C120 H12F 0.9800 . ?
C121 H12G 0.9800 . ?
C121 H12H 0.9800 . ?
C121 H12I 0.9800 . ?
C122 C124 1.514(5) . ?
C122 C123 1.540(5) . ?
C122 H122 1.0000 . ?
C123 H12J 0.9800 . ?
C123 H12K 0.9800 . ?
C123 H12L 0.9800 . ?
C124 H12M 0.9800 . ?
C124 H12N 0.9800 . ?
C124 H12O 0.9800 . ?
C125 C126 1.522(5) . ?
C125 C127 1.539(5) . ?
C125 H125 1.0000 . ?
C126 H12P 0.9800 . ?
C126 H12Q 0.9800 . ?
C126 H12R 0.9800 . ?
C127 H12S 0.9800 . ?
C127 H12T 0.9800 . ?
C127 H12U 0.9800 . ?
C128 C129 1.399(5) . ?
C128 C133 1.413(5) . ?
C129 C130 1.399(5) . ?
C129 C134 1.519(5) . ?
C130 C131 1.390(5) . ?
C130 H130 0.9500 . ?
C131 C132 1.396(5) . ?
C131 C137 1.512(5) . ?
C132 C133 1.396(5) . ?
C132 H132 0.9500 . ?
C133 C140 1.506(5) . ?
C134 C135 1.519(6) . ?
C134 C136 1.527(5) . ?
C134 H134 1.0000 . ?
C135 H13A 0.9800 . ?
C135 H13B 0.9800 . ?
C135 H13C 0.9800 . ?
C136 H13D 0.9800 . ?
C136 H13E 0.9800 . ?
C136 H13F 0.9800 . ?
C137 C138 1.498(6) . ?
C137 C139 1.515(6) . ?
C137 H137 1.0000 . ?
C138 H13G 0.9800 . ?
C138 H13H 0.9800 . ?
C138 H13I 0.9800 . ?
C139 H13J 0.9800 . ?
C139 H13K 0.9800 . ?
C139 H13L 0.9800 . ?
C140 C142 1.533(5) . ?
C140 C141 1.535(5) . ?
C140 H140 1.0000 . ?
C141 H14A 0.9800 . ?
C141 H14B 0.9800 . ?
C141 H14C 0.9800 . ?
C142 H14D 0.9800 . ?
C142 H14E 0.9800 . ?
C142 H14F 0.9800 . ?
C143 C144 1.397(5) . ?
C143 C148 1.431(5) . ?
C144 C145 1.419(5) . ?
C144 C155 1.523(5) . ?
C145 C146 1.381(5) . ?
C145 C149 1.525(5) . ?
C146 C147 1.404(5) . ?
C146 H146 0.9500 . ?
C147 C148 1.405(5) . ?
C147 C152 1.505(5) . ?
C148 C170 1.503(4) . ?
C149 C151 1.533(5) . ?
C149 C150 1.537(6) . ?
C149 H149 1.0000 . ?
C150 H15A 0.9800 . ?
C150 H15B 0.9800 . ?
C150 H15C 0.9800 . ?
C151 H15D 0.9800 . ?
C151 H15E 0.9800 . ?
C151 H15F 0.9800 . ?
C152 C153 1.532(5) . ?
C152 C154 1.538(5) . ?
C152 H152 1.0000 . ?
C153 H15G 0.9800 . ?
C153 H15H 0.9800 . ?
C153 H15I 0.9800 . ?
C154 H15J 0.9800 . ?
C154 H15K 0.9800 . ?
C154 H15L 0.9800 . ?
C155 C156 1.404(5) . ?
C155 C160 1.407(5) . ?
C156 C157 1.390(5) . ?
C156 C161 1.521(5) . ?
C157 C158 1.392(5) . ?
C157 H157 0.9500 . ?
C158 C159 1.392(5) . ?
C158 C164 1.521(5) . ?
C159 C160 1.405(5) . ?
C159 H159 0.9500 . ?
C160 C167 1.509(5) . ?
C161 C162 1.510(5) . ?
C161 C163 1.546(5) . ?
C161 H161 1.0000 . ?
C162 H16A 0.9800 . ?
C162 H16B 0.9800 . ?
C162 H16C 0.9800 . ?
C163 H16D 0.9800 . ?
C163 H16E 0.9800 . ?
C163 H16F 0.9800 . ?
C164 C166 1.495(6) . ?
C164 C165 1.521(7) . ?
C164 H164 1.0000 . ?
C165 H16G 0.9800 . ?
C165 H16H 0.9800 . ?
C165 H16I 0.9800 . ?
C166 H16J 0.9800 . ?
C166 H16K 0.9800 . ?
C166 H16L 0.9800 . ?
C167 C168 1.521(6) . ?
C167 C169 1.539(5) . ?
C167 H167 1.0000 . ?
C168 H16M 0.9800 . ?
C168 H16N 0.9800 . ?
C168 H16O 0.9800 . ?
C169 H16P 0.9800 . ?
C169 H16Q 0.9800 . ?
C169 H16R 0.9800 . ?
C170 C175 1.409(5) . ?
C170 C171 1.414(5) . ?
C171 C172 1.383(5) . ?
C171 C176 1.537(4) . ?
C172 C173 1.378(5) . ?
C172 H172 0.9500 . ?
C173 C174 1.378(5) . ?
C173 C179 1.523(5) . ?
C174 C175 1.418(5) . ?
C174 H174 0.9500 . ?
C175 C182 1.508(5) . ?
C176 C177 1.523(5) . ?
C176 C178 1.526(6) . ?
C176 H176 1.0000 . ?
C177 H17A 0.9800 . ?
C177 H17B 0.9800 . ?
C177 H17C 0.9800 . ?
C178 H17D 0.9800 . ?
C178 H17E 0.9800 . ?
C178 H17F 0.9800 . ?
C179 C180 1.521(5) . ?
C179 C181 1.529(5) . ?
C179 H179 1.0000 . ?
C180 H18A 0.9800 . ?
C180 H18B 0.9800 . ?
C180 H18C 0.9800 . ?
C181 H18D 0.9800 . ?
C181 H18E 0.9800 . ?
C181 H18F 0.9800 . ?
C182 C183 1.506(5) . ?
C182 C184 1.540(5) . ?
C182 H182 1.0000 . ?
C183 H18G 0.9800 . ?
C183 H18H 0.9800 . ?
C183 H18I 0.9800 . ?
C184 H18J 0.9800 . ?
C184 H18K 0.9800 . ?
C184 H18L 0.9800 . ?
C91G C92G 1.3900 . ?
C91G C96G 1.3900 . ?
C91G H91G 0.9500 . ?
C92G C93G 1.3900 . ?
C92G H92G 0.9500 . ?
C93G C94G 1.3900 . ?
C93G H93G 0.9500 . ?
C94G C95G 1.3900 . ?
C94G H94G 0.9500 . ?
C95G C96G 1.3900 . ?
C95G H95G 0.9500 . ?
C96G H96G 0.9500 . ?
C201 C206 1.278(9) . ?
C201 C202 1.409(10) . ?
C201 C207 1.411(10) . ?
C202 C203 1.317(12) . ?
C202 H202 0.9500 . ?
C203 C204 1.454(12) . ?
C203 H203 0.9500 . ?
C204 C205 1.281(9) . ?
C204 H204 0.9500 . ?
C205 C206 1.502(9) . ?
C205 H205 0.9500 . ?
C206 H206 0.9500 . ?
C207 H20D 0.9800 . ?
C207 H20E 0.9800 . ?
C207 H20F 0.9800 . ?
C211 C212 1.350(8) . ?
C211 C216 1.401(6) . ?
C211 H211 0.9500 . ?
C212 C213 1.432(8) . ?
C212 H212 0.9500 . ?
C213 C214 1.330(8) . ?
C213 H213 0.9500 . ?
C214 C215 1.478(8) . ?
C214 H214 0.9500 . ?
C215 C216 1.367(7) . ?
C215 H215 0.9500 . ?
C216 C217 1.440(7) . ?
C217 H21D 0.9800 . ?
C217 H21E 0.9800 . ?
C217 H21F 0.9800 . ?
C221 C222 1.368(8) . ?
C221 C226 1.383(7) . ?
C221 H221 0.9500 . ?
C222 C223 1.376(9) . ?
C222 H222 0.9500 . ?
C223 C224 1.361(9) . ?
C223 H223 0.9500 . ?
C224 C225 1.367(7) . ?
C224 H224 0.9500 . ?
C225 C226 1.375(6) . ?
C225 H225 0.9500 . ?
C226 C227 1.498(6) . ?
C227 H22A 0.9800 . ?
C227 H22B 0.9800 . ?
C227 H22C 0.9800 . ?
C231 C232 1.373(5) . ?
C231 C236 1.387(5) . ?
C231 C237 1.518(5) . ?
C232 C233 1.392(5) . ?
C232 H232 0.9500 . ?
C233 C234 1.387(5) . ?
C233 H233 0.9500 . ?
C234 C235 1.374(5) . ?
C234 H234 0.9500 . ?
C235 C236 1.395(5) . ?
C235 H235 0.9500 . ?
C236 H236 0.9500 . ?
C237 H23D 0.9800 . ?
C237 H23E 0.9800 . ?
C237 H23F 0.9800 . ?
C241 C246 1.394(5) . ?
C241 C242 1.405(5) . ?
C241 C247 1.493(5) . ?
C242 C243 1.373(5) . ?
C242 H242 0.9500 . ?
C243 C244 1.371(5) . ?
C243 H243 0.9500 . ?
C244 C245 1.380(5) . ?
C244 H244 0.9500 . ?
C245 C246 1.368(5) . ?
C245 H245 0.9500 . ?
C246 H246 0.9500 . ?
C247 H24D 0.9800 . ?
C247 H24E 0.9800 . ?
C247 H24F 0.9800 . ?
C251 C252 1.374(5) . ?
C251 C256 1.397(5) . ?
C251 C257 1.518(5) . ?
C252 C253 1.390(5) . ?
C252 H252 0.9500 . ?
C253 C254 1.386(5) . ?
C253 H253 0.9500 . ?
C254 C255 1.377(5) . ?
C254 H254 0.9500 . ?
C255 C256 1.394(5) . ?
C255 H255 0.9500 . ?
C256 H256 0.9500 . ?
C257 H25A 0.9800 . ?
C257 H25B 0.9800 . ?
C257 H25C 0.9800 . ?
C261 C266 1.379(5) . ?
C261 C262 1.392(5) . ?
C261 C267 1.507(5) . ?
C262 C263 1.377(5) . ?
C262 H262 0.9500 . ?
C263 C264 1.374(5) . ?
C263 H263 0.9500 . ?
C264 C265 1.378(5) . ?
C264 H264 0.9500 . ?
C265 C266 1.387(5) . ?
C265 H265 0.9500 . ?
C266 H266 0.9500 . ?
C267 H26D 0.9800 . ?
C267 H26E 0.9800 . ?
C267 H26F 0.9800 . ?
C271 C276 1.336(8) . ?
C271 C272 1.418(9) . ?
C271 C277 1.504(8) . ?
C272 C273 1.366(9) . ?
C272 H272 0.9500 . ?
C273 C274 1.404(9) . ?
C273 H273 0.9500 . ?
C274 C275 1.328(9) . ?
C274 H274 0.9500 . ?
C275 C276 1.391(8) . ?
C275 H275 0.9500 . ?
C276 H276 0.9500 . ?
C277 H27D 0.9800 . ?
C277 H27E 0.9800 . ?
C277 H27F 0.9800 . ?
